data_1550818
loop_
_publ_author_name
'Wang, Zhi'
'Sun, Hao-Tian'
'Kurmoo, Mohamedally'
'Liu, Qing-Yun'
'Zhuang, Gui-Lin'
'Zhao, Quan-Qin'
'Wang, Xing-Po'
'Tung, Chen-Ho'
'Sun, Di'

_publ_section_title
;
 Carboxylic acid stimulated silver shell isomerism in a triple core--shell
 Ag <sub>84</sub> nanocluster
;
_journal_issue 18
_journal_name_full 'Chemical Science'
_journal_page_first 4862
_journal_page_last 4867
_journal_paper_doi 10.1039/C8SC05666H
_journal_volume 10
_journal_year 2019
_chemical_formula_moiety 'C246 H370 Ag84 O88 S42 W14'
_chemical_formula_sum 'C246 H370 Ag84 O88 S42 W14'
_chemical_formula_weight 17716.90
_chemical_name_systematic
;
 ?
;
_space_group_crystal_system triclinic
_space_group_IT_number 2
_space_group_name_Hall '-P 1'
_space_group_name_H-M_alt 'P -1'
_symmetry_space_group_name_Hall '-P 1'
_symmetry_space_group_name_H-M 'P -1'
_atom_sites_solution_hydrogens mixed
_audit_creation_date 2018-04-02
_audit_creation_method
;
Olex2 1.2
(compiled 2017.08.10 svn.r3458 for OlexSys, GUI svn.r5381)
;
_audit_update_record
;
2018-11-14 deposited with the CCDC.    2019-03-29 downloaded from the CCDC.
;
_cell_angle_alpha 74.1307(13)
_cell_angle_beta 70.9758(13)
_cell_angle_gamma 68.5642(17)
_cell_formula_units_Z 1
_cell_length_a 21.5617(11)
_cell_length_b 22.2473(10)
_cell_length_c 24.5285(13)
_cell_measurement_reflns_used 9336
_cell_measurement_temperature 100(2)
_cell_measurement_theta_max 23.766
_cell_measurement_theta_min 2.402
_cell_volume 10193.5(9)
_computing_molecular_graphics 'Olex2 (Dolomanov et al., 2009)'
_computing_publication_material 'Olex2 (Dolomanov et al., 2009)'
_computing_structure_refinement 'ShelXL (Sheldrick, 2015)'
_diffrn_ambient_temperature 100.15
_diffrn_measured_fraction_theta_full 0.916
_diffrn_measured_fraction_theta_max 0.937
_diffrn_measurement_device_type 'SSRF beamline BL17B'
_diffrn_radiation_wavelength 0.68877
_diffrn_reflns_av_R_equivalents 0.0568
_diffrn_reflns_av_unetI/netI 0.0516
_diffrn_reflns_Laue_measured_fraction_full 0.916
_diffrn_reflns_Laue_measured_fraction_max 0.937
_diffrn_reflns_limit_h_max 25
_diffrn_reflns_limit_h_min -25
_diffrn_reflns_limit_k_max 26
_diffrn_reflns_limit_k_min -26
_diffrn_reflns_limit_l_max 29
_diffrn_reflns_limit_l_min -29
_diffrn_reflns_number 126316
_diffrn_reflns_point_group_measured_fraction_full 0.916
_diffrn_reflns_point_group_measured_fraction_max 0.937
_diffrn_reflns_theta_full 23.048
_diffrn_reflns_theta_max 22.854
_diffrn_reflns_theta_min 1.117
_diffrn_source synchrotron
_exptl_absorpt_coefficient_mu 6.444
_exptl_absorpt_correction_T_max 0.7450
_exptl_absorpt_correction_T_min 0.5185
_exptl_absorpt_correction_type multi-scan
_exptl_absorpt_process_details
;
SADABS-2016/2 (Bruker,2016/2) was used for absorption correction.
wR2(int) was 0.1846 before and 0.0821 after correction.
The Ratio of minimum to maximum transmission is 0.6960.
The \l/2 correction factor is Not present.
;
_exptl_crystal_density_diffrn 2.886
_exptl_crystal_description block
_exptl_crystal_F_000 8206
_exptl_crystal_size_max 0.03
_exptl_crystal_size_mid 0.02
_exptl_crystal_size_min 0.02
_refine_diff_density_max 5.487
_refine_diff_density_min -3.248
_refine_diff_density_rms 0.333
_refine_ls_extinction_method none
_refine_ls_goodness_of_fit_ref 1.027
_refine_ls_hydrogen_treatment constr
_refine_ls_matrix_type full
_refine_ls_number_parameters 1944
_refine_ls_number_reflns 33781
_refine_ls_number_restraints 643
_refine_ls_restrained_S_all 1.026
_refine_ls_R_factor_all 0.0975
_refine_ls_R_factor_gt 0.0752
_refine_ls_shift/su_max 0.006
_refine_ls_shift/su_mean 0.000
_refine_ls_structure_factor_coef Fsqd
_refine_ls_weighting_details 'w=1/[\s^2^(Fo^2^)+(0.0575P)^2^+598.7421P] where P=(Fo^2^+2Fc^2^)/3'
_refine_ls_weighting_scheme calc
_refine_ls_wR_factor_gt 0.1690
_refine_ls_wR_factor_ref 0.1919
_reflns_Friedel_coverage 0.000
_reflns_number_gt 27037
_reflns_number_total 33781
_reflns_threshold_expression 'I > 2\s(I)'
_cod_data_source_file c8sc05666h2.cif
_cod_data_source_block SD_Ag84b
_cod_database_code 1550818
_shelxl_version_number 2013-4
_shelx_space_group_comment
;
The symmetry employed for this shelxl refinement is uniquely defined
by the following loop, which should always be used as a source of
symmetry information in preference to the above space-group names.
They are only intended as comments.
;
_shelx_estimated_absorpt_t_max 0.882
_shelx_estimated_absorpt_t_min 0.830
_olex2_refinement_description
;
1. Fixed Uiso
 At 1.2 times of:
  All C(H) groups, All C(H,H) groups
 At 1.5 times of:
  All C(H,H,H) groups, All C(H,H,H,H,H,H) groups
2. Restrained distances
 C6-C4A
 1.55 with sigma of 0.01
 S19-C4A
 2.75 with sigma of 0.01
 C7A-C9
 1.55 with sigma of 0.01
 C7-C9
 1.55 with sigma of 0.01
 C8-C9
 1.55 with sigma of 0.01
 C8A-C9
 1.55 with sigma of 0.01
 C7-S4
 2.75 with sigma of 0.01
 C7A-S4
 2.75 with sigma of 0.01
 C8-S4
 2.75 with sigma of 0.01
 C8A-S4
 2.75 with sigma of 0.01
 C49-C50
 1.55 with sigma of 0.01
 C50-C51
 1.55 with sigma of 0.01
 C49-C51
 2.35 with sigma of 0.01
 C49-S12
 2.75 with sigma of 0.01
 C51-S12
 2.75 with sigma of 0.01
 S12-C50
 1.85 with sigma of 0.01
 O32-C117
 1.25 with sigma of 0.01
 O31-C117
 1.25 with sigma of 0.01
 O31-O32
 2.3 with sigma of 0.01
 O32-C118
 2.35 with sigma of 0.01
 O31-C118
 2.35 with sigma of 0.01
 C117-C118
 1.55 with sigma of 0.01
 C1-C3
 1.55 with sigma of 0.01
 C3-C2
 2.35 with sigma of 0.01
 C1A-C3
 1.55 with sigma of 0.01
 C27-C28
 1.55 with sigma of 0.01
 C28-S10
 2.75 with sigma of 0.01
 C37-C36
 1.55 with sigma of 0.01
 C37-C38
 1.55 with sigma of 0.01
 C4-C6
 1.55 with sigma of 0.01
 S19-C4
 2.75 with sigma of 0.01
 C6-C5A
 1.55 with sigma of 0.01
 C5A-C4A
 2.35 with sigma of 0.01
 S19-C5A
 2.75 with sigma of 0.01
 C21-C22
 1.55 with sigma of 0.01
 C40-C39
 1.55 with sigma of 0.01
 C6-C5
 1.55 with sigma of 0.01
 C5-S19
 2.75 with sigma of 0.01
 C4-C5
 2.35 with sigma of 0.01
 C89-C90
 1.55 with sigma of 0.01
 C89-S14
 1.85 with sigma of 0.01
3. Uiso/Uaniso restraints and constraints
All non-hydrogen atoms have similar U: within 1.7A with sigma of 0.004 and
sigma for terminal atoms of 0.08
4. Others
 Fixed Sof: Ag1(0.2) Ag1A(0.8) Ag2(0.7) Ag2A(0.3) Ag3(0.5) Ag3A(0.5) Ag4(0.7)
 Ag4A(0.3) Ag5(0.5) Ag5A(0.5) Ag6(0.5) Ag6A(0.5) Ag7(0.65) Ag7A(0.35) S1(0.35)
 S1A(0.65) C1(0.5) H1(0.5) C1A(0.5) H1A(0.5) H2AA(0.5) H2AB(0.5) H2AC(0.5)
 H2BD(0.5) H2BE(0.5) H2BF(0.5) H3AA(0.5) H3AB(0.5) H3AC(0.5) H3BD(0.5)
 H3BE(0.5) H3BF(0.5) C4(0.5) H4A(0.5) H4B(0.5) H4C(0.5) C4A(0.5) H4AA(0.5)
 H4AB(0.5) H4AC(0.5) C5(0.5) H5A(0.5) H5B(0.5) H5C(0.5) C5A(0.5) H5AA(0.5)
 H5AB(0.5) H5AC(0.5) H6B(0.5) H6A(0.5) C7(0.5) H7A(0.5) H7B(0.5) H7C(0.5)
 C7A(0.5) H7AA(0.5) H7AB(0.5) H7AC(0.5) C8(0.5) H8A(0.5) H8B(0.5) H8C(0.5)
 C8A(0.5) H8AA(0.5) H8AB(0.5) H8AC(0.5) H9B(0.5) H9A(0.5)
5.a Riding coordinates:
 C5(H5A,H5B,H5C)
5.b Ternary CH refined with riding coordinates:
 C1(H1), C1A(H1A), C6(H6B), C6(H6A), C9(H9B), C9(H9A), C18(H18), C22(H22),
 C24(H24), C27(H27), C37(H37), C47(H47), C50(H50), C53(H53), C63(H63), C73(H73),
  C76(H76), C86(H86), C89(H89), C92(H92), C102(H102), C112(H112), C115(H115)
5.c Me refined with riding coordinates:
 C2(H2AA,H2AB,H2AC), C2(H2BD,H2BE,H2BF), C3(H3AA,H3AB,H3AC), C3(H3BD,H3BE,
 H3BF), C4(H4A,H4B,H4C), C5A(H5AA,H5AB,H5AC), C20(H20A,H20B,H20C), C21(H21A,
 H21B,H21C), C26(H26A,H26B,H26C), C28(H28A,H28B,H28C), C101(H10A,H10B,H10C)
5.d Aromatic/amide H refined with riding coordinates:
 C16(H16), C15(H15), C14(H14), C13(H13), C12(H12), C35(H35), C34(H34),
 C33(H33), C32(H32), C31(H31), C41(H41), C42(H42), C43(H43), C44(H44), C45(H45),
  C57(H57), C58(H58), C59(H59), C60(H60), C61(H61), C67(H67), C68(H68),
 C69(H69), C70(H70), C71(H71), C80(H80), C81(H81), C82(H82), C83(H83), C84(H84),
  C96(H96), C97(H97), C98(H98), C99(H99), C100(H100), C106(H106), C107(H107),
 C108(H108), C109(H109), C110(H110), C119(H119), C120(H120), C121(H121),
 C122(H122), C123(H123)
5.e Fitted hexagon refined as free rotating group:
 C16(C15,C14,C13,C12,C11), C30(C35,C34,C33,C32,C31), C118(C119,C120,C121,C122,
 C123)
5.f Idealised Me refined as rotating group:
 C4A(H4AA,H4AB,H4AC), C7(H7A,H7B,H7C), C7A(H7AA,H7AB,H7AC), C8(H8A,H8B,H8C),
 C8A(H8AA,H8AB,H8AC), C17(H17A,H17B,H17C), C19(H19A,H19B,H19C), C23(H23A,H23B,
 H23C), C25(H25A,H25B,H25C), C36(H36A,H36B,H36C), C38(H38A,H38B,H38C), C46(H46A,
 H46B,H46C), C48(H48A,H48B,H48C), C49(H49A,H49B,H49C), C51(H51A,H51B,H51C),
 C52(H52A,H52B,H52C), C54(H54A,H54B,H54C), C62(H62A,H62B,H62C), C64(H64A,H64B,
 H64C), C72(H72A,H72B,H72C), C74(H74A,H74B,H74C), C75(H75A,H75B,H75C), C77(H77A,
 H77B,H77C), C85(H85A,H85B,H85C), C87(H87A,H87B,H87C), C88(H88A,H88B,H88C),
 C90(H90A,H90B,H90C), C91(H91A,H91B,H91C), C93(H93A,H93B,H93C), C103(H10D,H10E,
 H10F), C111(H11A,H11B,H11C), C113(H11D,H11E,H11F), C114(H11G,H11H,H11I),
 C116(H11J,H11K,H11L)
;
_olex2_submission_special_instructions 'No special instructions were received'

loop_
_space_group_symop_operation_xyz
'x, y, z'
'-x, -y, -z'

loop_
_atom_site_label
_atom_site_type_symbol
_atom_site_fract_x
_atom_site_fract_y
_atom_site_fract_z
_atom_site_U_iso_or_equiv
_atom_site_adp_type
_atom_site_occupancy
_atom_site_site_symmetry_order
_atom_site_calc_flag
_atom_site_refinement_flags_posn
_atom_site_refinement_flags_adp
_atom_site_refinement_flags_occupancy
_atom_site_disorder_assembly
_atom_site_disorder_group
W1 W 0.87901(3) 0.01057(3) 0.20352(3) 0.02806(15) Uani 1 1 d . U . . .
W2 W 0.76146(3) 0.07083(3) 0.10008(3) 0.03056(15) Uani 1 1 d . U . . .
W3 W 1.03265(3) 0.02355(3) 0.17732(3) 0.02898(15) Uani 1 1 d . U . . .
W4 W 0.79093(3) 0.22318(3) 0.06232(3) 0.03119(15) Uani 1 1 d . U . . .
W5 W 0.78664(4) 0.14999(4) -0.03335(3) 0.03880(18) Uani 1 1 d . U . . .
W6 W 0.90992(3) 0.16125(3) 0.16534(3) 0.03037(15) Uani 1 1 d . U . . .
W7 W 0.75141(4) 0.15006(4) 0.20048(3) 0.03528(16) Uani 1 1 d . U . . .
Ag1 Ag 0.8010(6) -0.1163(7) 0.0968(5) 0.0635(17) Uani 0.2 1 d . U P A .
Ag1A Ag 0.80599(16) -0.12167(15) 0.12385(13) 0.0711(7) Uani 0.8 1 d . U P A .
Ag2 Ag 0.67033(17) -0.03368(14) 0.23902(12) 0.0654(7) Uani 0.7 1 d . U P A .
Ag2A Ag 0.7015(4) -0.0231(4) 0.2508(3) 0.0672(15) Uani 0.3 1 d . U P A .
Ag3 Ag 0.7721(2) -0.1012(2) 0.30368(17) 0.0739(10) Uani 0.5 1 d . U P A .
Ag3A Ag 0.8338(2) -0.13643(19) 0.31490(15) 0.0635(9) Uani 0.5 1 d . U P A .
Ag4 Ag 0.94138(15) 0.0087(2) 0.34364(11) 0.0696(9) Uani 0.7 1 d . U P A .
Ag4A Ag 0.9723(4) -0.0285(5) 0.3520(3) 0.0694(15) Uani 0.3 1 d . U P A .
Ag5 Ag 0.6513(4) 0.2267(3) 0.3415(3) 0.0741(15) Uani 0.5 1 d . U P A .
Ag5A Ag 0.6646(4) 0.1914(3) 0.3556(3) 0.0792(15) Uani 0.5 1 d . U P A .
Ag6 Ag 0.9951(3) 0.1728(2) 0.2665(2) 0.0621(10) Uani 0.5 1 d . U P A .
Ag6A Ag 0.9844(2) 0.2073(2) 0.24971(19) 0.0539(9) Uani 0.5 1 d . U P A .
Ag7 Ag 1.09120(18) 0.17616(17) 0.14288(15) 0.0511(7) Uani 0.65 1 d . U P . .
Ag7A Ag 1.0906(3) 0.2085(3) 0.1322(3) 0.0520(12) Uani 0.35 1 d . U P . .
Ag8 Ag 1.06866(9) 0.26733(9) -0.03102(8) 0.0596(4) Uani 1 1 d . U . . .
Ag9 Ag 1.04909(10) 0.13392(10) 0.03500(6) 0.0648(5) Uani 1 1 d . U . . .
Ag10 Ag 0.94134(6) 0.07239(6) 0.04626(5) 0.0280(3) Uani 1 1 d . U . . .
Ag11 Ag 0.94833(7) 0.18075(7) -0.06059(5) 0.0365(3) Uani 1 1 d . U . . .
Ag12 Ag 0.94257(6) 0.03328(6) -0.05090(5) 0.0322(3) Uani 1 1 d . U . . .
Ag13 Ag 1.06123(7) 0.05555(6) -0.05354(5) 0.0327(3) Uani 1 1 d . U . . .
Ag14 Ag 0.89425(8) 0.32209(8) 0.05538(6) 0.0490(4) Uani 1 1 d . U . . .
Ag15 Ag 0.96346(10) 0.31315(13) 0.14422(10) 0.0823(7) Uani 1 1 d . U . . .
Ag16 Ag 1.19738(15) 0.04279(14) 0.16631(10) 0.0980(9) Uani 1 1 d . U . . .
Ag17 Ag 1.20295(9) -0.10489(9) 0.16404(10) 0.0671(5) Uani 1 1 d . U . . .
Ag18 Ag 1.15882(10) -0.25322(8) 0.17486(6) 0.0562(4) Uani 1 1 d . U . . .
Ag19 Ag 1.14848(10) -0.33782(10) 0.07803(7) 0.0610(5) Uani 1 1 d . U . . .
Ag20 Ag 0.98759(9) -0.29552(9) 0.13397(7) 0.0558(4) Uani 1 1 d . U . . .
Ag21 Ag 0.89814(11) -0.17554(11) 0.20091(8) 0.0702(5) Uani 1 1 d . U . . .
Ag22 Ag 1.02625(8) -0.13973(7) 0.18097(7) 0.0435(3) Uani 1 1 d . U . . .
Ag23 Ag 1.04611(10) -0.12188(14) 0.29794(9) 0.0915(8) Uani 1 1 d . U . . .
Ag24 Ag 1.07190(11) 0.04333(13) 0.31268(8) 0.0770(6) Uani 1 1 d . U . . .
Ag25 Ag 0.81957(12) -0.01595(12) 0.36763(8) 0.0765(6) Uani 1 1 d . U . . .
Ag26 Ag 0.83261(11) 0.13641(12) 0.32135(9) 0.0775(6) Uani 1 1 d . U . . .
Ag27 Ag 0.81393(8) 0.32261(8) 0.25524(7) 0.0517(4) Uani 1 1 d . U . . .
Ag28 Ag 0.72935(7) 0.33714(7) 0.17588(6) 0.0414(3) Uani 1 1 d . U . . .
Ag29 Ag 0.65639(10) 0.34650(16) 0.29716(9) 0.0991(9) Uani 1 1 d . U . . .
Ag30 Ag 0.67451(12) 0.03283(15) 0.35565(10) 0.0914(7) Uani 1 1 d . U . . .
Ag31 Ag 0.55989(11) 0.13767(10) 0.31953(8) 0.0683(5) Uani 1 1 d . U . . .
Ag32 Ag 0.50895(12) 0.34850(11) 0.32992(9) 0.0781(6) Uani 1 1 d . U . . .
Ag33 Ag 0.53239(8) 0.30676(10) 0.21983(7) 0.0614(5) Uani 1 1 d . U . . .
Ag34 Ag 0.62113(7) 0.36698(9) 0.10451(7) 0.0510(4) Uani 1 1 d . U . . .
Ag35 Ag 0.68993(8) 0.36062(8) -0.01875(7) 0.0487(4) Uani 1 1 d . U . . .
Ag36 Ag 0.67131(10) 0.29888(10) -0.09739(8) 0.0696(6) Uani 1 1 d . U . . .
Ag37 Ag 0.59466(9) 0.21495(10) -0.00601(8) 0.0616(5) Uani 1 1 d . U . . .
Ag38 Ag 0.57188(10) 0.10698(11) 0.16144(10) 0.0756(6) Uani 1 1 d . U . . .
Ag39 Ag 0.60005(8) 0.23447(9) 0.12185(6) 0.0493(4) Uani 1 1 d . U . . .
Ag40 Ag 0.63747(12) -0.00764(13) 0.09923(10) 0.0840(7) Uani 1 1 d . U . . .
Ag41 Ag 0.66614(12) 0.06657(13) -0.02252(9) 0.0837(7) Uani 1 1 d . U . . .
Ag42 Ag 0.81933(11) -0.03376(10) -0.03386(8) 0.0696(5) Uani 1 1 d . U . . .
S1 S 0.7271(15) -0.0673(15) 0.0352(13) 0.066(3) Uani 0.35 1 d . U P A 2
S1A S 0.7487(7) -0.0902(7) 0.0457(5) 0.058(3) Uani 0.65 1 d . U P A 1
S2 S 0.7743(4) -0.1347(4) 0.2284(4) 0.095(3) Uani 1 1 d . U . . .
S3 S 1.0139(3) -0.2483(3) 0.2029(2) 0.0560(15) Uani 1 1 d . U . . .
S4 S 1.2322(3) -0.3457(2) 0.1259(2) 0.0444(11) Uani 1 1 d D U . . .
S5 S 1.0621(3) -0.3566(2) 0.0498(2) 0.0469(12) Uani 1 1 d . U . . .
S6 S 1.1509(3) -0.1810(3) 0.2367(2) 0.0513(12) Uani 1 1 d . U . . .
S7 S 1.2828(4) -0.0428(4) 0.1208(3) 0.078(2) Uani 1 1 d . U . . .
S8 S 1.1287(5) 0.1245(5) 0.2251(3) 0.102(3) Uani 1 1 d . U . . .
S10 S 0.9295(3) -0.1099(5) 0.3570(4) 0.120(4) Uani 1 1 d D U . . .
S11 S 0.5901(4) 0.0211(4) 0.3192(2) 0.0710(18) Uani 1 1 d . U . . .
S12 S 0.7331(5) 0.0873(5) 0.3869(3) 0.101(3) Uani 1 1 d D U . . .
S13 S 0.9458(3) 0.1085(5) 0.3432(3) 0.095(3) Uani 1 1 d . U . . .
S14 S 1.0676(3) 0.2799(4) 0.0664(3) 0.077(2) Uani 1 1 d D U . . .
S15 S 0.8360(2) 0.3667(2) 0.1470(2) 0.0437(10) Uani 1 1 d . U . . .
S16 S 0.7498(3) 0.2610(5) 0.3367(3) 0.082(2) Uani 1 1 d . U . . .
S17 S 0.5361(4) 0.2303(4) 0.3644(3) 0.0710(17) Uani 1 1 d . U . . .
S18 S 0.5299(3) 0.1972(4) 0.2179(2) 0.0633(16) Uani 1 1 d . U . . .
S19 S 0.5725(3) 0.1112(4) 0.0557(3) 0.075(2) Uani 1 1 d D U . . .
S20 S 0.5943(2) 0.3122(3) 0.0310(2) 0.0465(11) Uani 1 1 d . U . . .
S21 S 0.5992(2) 0.3780(3) 0.2131(2) 0.0539(13) Uani 1 1 d . U . . .
S22 S 1.0636(2) 0.1728(2) -0.06826(19) 0.0382(10) Uani 1 1 d . U . . .
O1 O 0.7233(7) 0.1832(7) -0.0735(5) 0.049(3) Uani 1 1 d . U . . .
O2 O 0.7195(6) 0.1128(6) 0.0384(5) 0.037(3) Uani 1 1 d . U . . .
O3 O 0.8558(6) 0.1840(7) -0.0781(5) 0.044(3) Uani 1 1 d . U . . .
O4 O 0.8165(6) -0.0020(6) 0.0770(5) 0.036(3) Uani 1 1 d . U . . .
O5 O 0.8265(6) 0.0677(6) -0.0498(5) 0.036(3) Uani 1 1 d . U . . .
O6 O 0.6921(6) 0.0454(6) 0.1513(5) 0.034(3) Uani 1 1 d . U . . .
O7 O 0.7418(6) 0.2318(6) 0.0097(5) 0.037(3) Uani 1 1 d . U . . .
O8 O 0.8274(5) 0.1262(5) 0.0431(4) 0.027(2) Uani 1 1 d . U . . .
O9 O 0.8651(6) 0.2440(6) 0.0156(4) 0.031(2) Uani 1 1 d . U . . .
O10 O 0.8098(6) 0.0640(5) 0.1594(4) 0.029(2) Uani 1 1 d . U . . .
O11 O 0.7211(5) 0.1682(6) 0.1293(5) 0.033(3) Uani 1 1 d . U . . .
O12 O 0.6954(6) 0.1077(7) 0.2500(5) 0.039(3) Uani 1 1 d . U . . .
O13 O 0.7372(6) 0.2961(6) 0.0893(5) 0.039(3) Uani 1 1 d . U . . .
O14 O 0.7194(6) 0.2262(6) 0.2219(5) 0.036(3) Uani 1 1 d . U . . .
O15 O 0.8311(5) 0.1827(5) 0.1299(5) 0.029(2) Uani 1 1 d . U . . .
O16 O 0.9119(6) -0.0525(6) 0.1619(5) 0.034(3) Uani 1 1 d . U . . .
O17 O 0.9412(5) 0.0687(5) 0.1414(4) 0.026(2) Uani 1 1 d . U . . .
O18 O 0.9593(6) 0.1985(6) 0.1020(6) 0.042(3) Uani 1 1 d . U . . .
O19 O 0.9778(5) 0.1104(5) 0.2054(4) 0.027(2) Uani 1 1 d . U . . .
O20 O 0.9501(5) -0.0042(5) 0.2378(4) 0.025(2) Uani 1 1 d . U . . .
O21 O 1.0532(6) -0.0498(6) 0.1487(4) 0.030(2) Uani 1 1 d . U . . .
O22 O 1.0833(6) 0.0667(6) 0.1146(5) 0.039(3) Uani 1 1 d . U . . .
O23 O 1.0809(6) -0.0042(6) 0.2292(5) 0.032(2) Uani 1 1 d . U . . .
O24 O 0.8745(7) 0.2199(6) 0.2103(6) 0.045(3) Uani 1 1 d . U . . .
O25 O 0.8345(5) 0.1112(5) 0.2278(4) 0.028(2) Uani 1 1 d . U . . .
O26 O 0.8215(6) -0.0174(6) 0.2660(5) 0.036(3) Uani 1 1 d . U . . .
O27 O 1.1561(12) -0.0352(12) 0.3502(10) 0.103(5) Uiso 1 1 d . U . . .
O28 O 1.0782(12) -0.0865(12) 0.3803(10) 0.105(5) Uiso 1 1 d . U . . .
O29 O 0.7788(15) -0.1778(15) 0.3986(13) 0.134(6) Uiso 1 1 d . U . . .
O30 O 0.7394(15) -0.0839(16) 0.4254(13) 0.132(6) Uiso 1 1 d . U . . .
O31 O 0.942(3) 0.293(2) 0.274(2) 0.295(13) Uiso 1 1 d D U . . .
O32 O 0.983(3) 0.370(3) 0.2033(19) 0.301(13) Uiso 1 1 d D U . . .
O33 O 0.6101(13) 0.4394(12) 0.3380(8) 0.101(4) Uani 1 1 d . U . . .
O34 O 0.5049(12) 0.4283(12) 0.3746(8) 0.098(4) Uani 1 1 d . U . . .
O35 O 0.6341(8) 0.4702(8) 0.0566(7) 0.064(3) Uani 1 1 d . U . . .
O36 O 0.7139(9) 0.4536(9) -0.0269(8) 0.072(3) Uani 1 1 d . U . . .
O37 O 0.5487(8) 0.2406(10) -0.0841(7) 0.073(3) Uani 1 1 d . U . . .
O38 O 0.5888(8) 0.3198(9) -0.1398(7) 0.072(3) Uani 1 1 d . U . . .
O39 O 0.5006(13) 0.0376(14) 0.1995(11) 0.115(5) Uani 1 1 d . U . . .
O40 O 0.5818(14) -0.0507(13) 0.1914(11) 0.116(5) Uani 1 1 d . U . . .
O41 O 0.9011(13) -0.3409(13) 0.1800(11) 0.112(4) Uani 1 1 d . U . . .
O42 O 0.8517(12) -0.3058(12) 0.1070(12) 0.109(4) Uani 1 1 d . U . . .
O43 O 0.4154(9) 0.3631(11) 0.2390(10) 0.095(4) Uani 1 1 d . U . . .
O44 O 0.3957(9) 0.3988(11) 0.3200(10) 0.095(4) Uani 1 1 d . U . . .
C1 C 0.687(3) -0.111(2) 0.0233(17) 0.076(4) Uani 0.5 1 d D U P A 2
H1 H 0.6441 -0.0789 0.0137 0.091 Uiso 0.5 1 calc R . P A 2
C1A C 0.743(3) -0.162(3) 0.0297(14) 0.077(4) Uani 0.5 1 d D U P A 1
H1A H 0.7812 -0.2035 0.0362 0.093 Uiso 0.5 1 calc R . P A 1
C2 C 0.6643(15) -0.1642(15) 0.0705(8) 0.080(4) Uani 1 1 d D U . . .
H2AA H 0.6635 -0.1732 0.1120 0.120 Uiso 0.5 1 calc R . P A 1
H2AB H 0.6529 -0.1988 0.0618 0.120 Uiso 0.5 1 calc R . P A 1
H2AC H 0.6305 -0.1217 0.0615 0.120 Uiso 0.5 1 calc R . P A 1
H2BD H 0.6395 -0.1469 0.1069 0.120 Uiso 0.5 1 calc R . P A 2
H2BE H 0.7047 -0.2015 0.0768 0.120 Uiso 0.5 1 calc R . P A 2
H2BF H 0.6338 -0.1786 0.0582 0.120 Uiso 0.5 1 calc R . P A 2
C3 C 0.7242(14) -0.1478(14) -0.0290(8) 0.079(4) Uani 1 1 d D U . . .
H3AA H 0.7646 -0.1445 -0.0614 0.118 Uiso 0.5 1 calc R . P A 1
H3AB H 0.6869 -0.1062 -0.0317 0.118 Uiso 0.5 1 calc R . P A 1
H3AC H 0.7090 -0.1833 -0.0313 0.118 Uiso 0.5 1 calc R . P A 1
H3BD H 0.7419 -0.1181 -0.0633 0.118 Uiso 0.5 1 calc R . P A 2
H3BE H 0.6915 -0.1627 -0.0378 0.118 Uiso 0.5 1 calc R . P A 2
H3BF H 0.7625 -0.1857 -0.0192 0.118 Uiso 0.5 1 calc R . P A 2
C4 C 0.501(2) 0.0350(17) 0.047(3) 0.13(2) Uiso 0.5 1 d D U P B 2
H4A H 0.5495 0.0155 0.0278 0.195 Uiso 0.5 1 calc R . P B 2
H4B H 0.4716 0.0363 0.0237 0.195 Uiso 0.5 1 calc R . P B 2
H4C H 0.4895 0.0086 0.0860 0.195 Uiso 0.5 1 calc R . P B 2
C4A C 0.4993(19) 0.088(3) -0.0056(19) 0.13(2) Uiso 0.5 1 d D U P B 1
H4AA H 0.5146 0.1213 -0.0374 0.195 Uiso 0.5 1 calc GR . P B 1
H4AB H 0.4553 0.0868 -0.0078 0.195 Uiso 0.5 1 calc GR . P B 1
H4AC H 0.5338 0.0450 -0.0092 0.195 Uiso 0.5 1 calc GR . P B 1
C5 C 0.476(3) 0.142(3) -0.006(2) 0.19(3) Uiso 0.5 1 d D U P B 2
H5A H 0.4334 0.1797 -0.0009 0.288 Uiso 0.5 1 d R . P B 2
H5B H 0.4700 0.1119 -0.0249 0.288 Uiso 0.5 1 d R . P B 2
H5C H 0.5145 0.1582 -0.0304 0.288 Uiso 0.5 1 d R . P B 2
C5A C 0.4393(15) 0.1753(19) 0.047(3) 0.15(3) Uiso 0.5 1 d D U P B 1
H5AA H 0.4248 0.1924 0.0832 0.227 Uiso 0.5 1 calc R . P B 1
H5AB H 0.3989 0.1739 0.0376 0.227 Uiso 0.5 1 calc R . P B 1
H5AC H 0.4618 0.2039 0.0148 0.227 Uiso 0.5 1 calc R . P B 1
C6 C 0.4902(13) 0.1055(13) 0.0541(10) 0.092(9) Uani 1 1 d D U . . .
H6B H 0.4515 0.1203 0.0882 0.110 Uiso 0.5 1 calc R . P B 2
H6A H 0.4716 0.0749 0.0884 0.110 Uiso 0.5 1 calc R . P B 1
C7 C 1.3227(16) -0.4701(11) 0.1434(16) 0.075(13) Uiso 0.5 1 d D U P C 2
H7A H 1.3151 -0.4903 0.1162 0.113 Uiso 0.5 1 calc GR . P C 2
H7B H 1.3431 -0.5045 0.1729 0.113 Uiso 0.5 1 calc GR . P C 2
H7C H 1.3540 -0.4439 0.1216 0.113 Uiso 0.5 1 calc GR . P C 2
C7A C 1.3298(12) -0.4470(15) 0.1733(18) 0.063(11) Uiso 0.5 1 d D U P C 1
H7AA H 1.3577 -0.4659 0.1381 0.095 Uiso 0.5 1 calc GR . P C 1
H7AB H 1.3378 -0.4799 0.2082 0.095 Uiso 0.5 1 calc GR . P C 1
H7AC H 1.3426 -0.4090 0.1732 0.095 Uiso 0.5 1 calc GR . P C 1
C8 C 1.281(3) -0.4186(16) 0.2219(16) 0.087(15) Uiso 0.5 1 d D U P C 2
H8A H 1.3152 -0.3945 0.2038 0.130 Uiso 0.5 1 calc GR . P C 2
H8B H 1.3035 -0.4624 0.2415 0.130 Uiso 0.5 1 calc GR . P C 2
H8C H 1.2434 -0.3948 0.2508 0.130 Uiso 0.5 1 calc GR . P C 2
C8A C 1.1932(18) -0.4242(15) 0.2305(11) 0.074(13) Uiso 0.5 1 d D U P C 1
H8AA H 1.1835 -0.3854 0.2471 0.111 Uiso 0.5 1 calc GR . P C 1
H8AB H 1.2065 -0.4639 0.2591 0.111 Uiso 0.5 1 calc GR . P C 1
H8AC H 1.1520 -0.4228 0.2209 0.111 Uiso 0.5 1 calc GR . P C 1
C9 C 1.2529(9) -0.4251(9) 0.1741(8) 0.054(5) Uani 1 1 d D U . . .
H9B H 1.2149 -0.4456 0.1896 0.065 Uiso 0.5 1 calc R . P C 2
H9A H 1.2496 -0.4565 0.1534 0.065 Uiso 0.5 1 calc R . P C 1
C10 C 0.855(2) -0.333(2) 0.1550(19) 0.114(4) Uani 1 1 d . U . . .
C16 C 0.7515(16) -0.3619(13) 0.1638(10) 0.129(5) Uiso 1 1 d . U . . .
H16 H 0.7500 -0.3352 0.1264 0.155 Uiso 1 1 calc R . . . .
C15 C 0.7009(13) -0.3924(15) 0.1935(13) 0.134(6) Uiso 1 1 d G U . . .
H15 H 0.6649 -0.3866 0.1765 0.161 Uiso 1 1 calc R . . . .
C14 C 0.7030(13) -0.4315(14) 0.2483(12) 0.136(6) Uiso 1 1 d G U . . .
H14 H 0.6685 -0.4523 0.2686 0.164 Uiso 1 1 calc R . . . .
C13 C 0.7557(16) -0.4400(14) 0.2732(10) 0.137(6) Uiso 1 1 d G U . . .
H13 H 0.7571 -0.4668 0.3106 0.164 Uiso 1 1 calc R . . . .
C12 C 0.8062(13) -0.4095(15) 0.2435(13) 0.133(5) Uiso 1 1 d G U . . .
H12 H 0.8422 -0.4154 0.2606 0.159 Uiso 1 1 calc R . . . .
C11 C 0.8041(13) -0.3704(14) 0.1888(12) 0.125(4) Uiso 1 1 d G U . . .
C17 C 1.0102(17) -0.4572(14) 0.0668(18) 0.112(12) Uani 1 1 d . U . . .
H17A H 0.9701 -0.4452 0.0995 0.168 Uiso 1 1 calc GR . . . .
H17B H 1.0222 -0.5040 0.0660 0.168 Uiso 1 1 calc GR . . . .
H17C H 0.9993 -0.4313 0.0299 0.168 Uiso 1 1 calc GR . . . .
C18 C 1.0689(14) -0.4441(10) 0.0742(10) 0.059(6) Uani 1 1 d . U . . .
H18 H 1.1110 -0.4683 0.0472 0.070 Uiso 1 1 calc R . . . .
C19 C 1.081(2) -0.4652(13) 0.1315(16) 0.114(12) Uani 1 1 d . U . . .
H19A H 1.1201 -0.4521 0.1316 0.171 Uiso 1 1 calc GR . . . .
H19B H 1.0924 -0.5130 0.1420 0.171 Uiso 1 1 calc GR . . . .
H19C H 1.0401 -0.4448 0.1601 0.171 Uiso 1 1 calc GR . . . .
C20 C 1.052(4) -0.361(4) 0.269(3) 0.24(3) Uiso 1 1 d . U . . .
H20A H 1.0199 -0.3862 0.2773 0.361 Uiso 1 1 calc R . . . .
H20B H 1.0817 -0.3801 0.2957 0.361 Uiso 1 1 calc R . . . .
H20C H 1.0799 -0.3615 0.2284 0.361 Uiso 1 1 calc R . . . .
C21 C 0.942(2) -0.292(3) 0.320(2) 0.23(3) Uiso 1 1 d D U . . .
H21A H 0.9205 -0.2487 0.3327 0.339 Uiso 1 1 calc R . . . .
H21B H 0.9492 -0.3260 0.3547 0.339 Uiso 1 1 calc R . . . .
H21C H 0.9125 -0.2994 0.3019 0.339 Uiso 1 1 calc R . . . .
C22 C 1.0126(19) -0.2931(16) 0.2762(13) 0.095(9) Uani 1 1 d D U . . .
H22 H 1.0386 -0.2769 0.2931 0.114 Uiso 1 1 calc R . . . .
C23 C 1.2804(14) -0.2566(16) 0.2455(12) 0.098(11) Uani 1 1 d . U . . .
H23A H 1.2783 -0.2850 0.2223 0.147 Uiso 1 1 calc GR . . . .
H23B H 1.3124 -0.2820 0.2701 0.147 Uiso 1 1 calc GR . . . .
H23C H 1.2963 -0.2203 0.2193 0.147 Uiso 1 1 calc GR . . . .
C24 C 1.2095(15) -0.2296(15) 0.2841(12) 0.085(9) Uani 1 1 d . U . . .
H24 H 1.2121 -0.2001 0.3070 0.102 Uiso 1 1 calc R . . . .
C25 C 1.182(2) -0.2824(16) 0.3259(14) 0.107(11) Uani 1 1 d . U . . .
H25A H 1.1349 -0.2627 0.3480 0.160 Uiso 1 1 calc GR . . . .
H25B H 1.2113 -0.3060 0.3530 0.160 Uiso 1 1 calc GR . . . .
H25C H 1.1816 -0.3130 0.3040 0.160 Uiso 1 1 calc GR . . . .
C26 C 0.986(3) -0.221(3) 0.428(2) 0.18(2) Uiso 1 1 d . U . . .
H26A H 0.9971 -0.2348 0.3904 0.265 Uiso 1 1 calc R . . . .
H26B H 0.9766 -0.2561 0.4601 0.265 Uiso 1 1 calc R . . . .
H26C H 1.0247 -0.2095 0.4304 0.265 Uiso 1 1 calc R . . . .
C27 C 0.928(3) -0.166(2) 0.4315(19) 0.143(15) Uiso 1 1 d D U . . .
H27 H 0.8863 -0.1809 0.4445 0.172 Uiso 1 1 calc R . . . .
C28 C 0.921(3) -0.122(2) 0.4732(8) 0.18(2) Uiso 1 1 d D U . . .
H28A H 0.9614 -0.1392 0.4899 0.274 Uiso 1 1 calc R . . . .
H28B H 0.8794 -0.1201 0.5048 0.274 Uiso 1 1 calc R . . . .
H28C H 0.9193 -0.0772 0.4512 0.274 Uiso 1 1 calc R . . . .
C29 C 0.756(2) -0.142(3) 0.434(2) 0.135(5) Uiso 1 1 d . U . . .
C30 C 0.7426(17) -0.1740(17) 0.4935(11) 0.143(5) Uiso 1 1 d . U . . .
C35 C 0.7707(15) -0.2418(17) 0.5049(13) 0.150(6) Uiso 1 1 d G U . . .
H35 H 0.7901 -0.2659 0.4736 0.180 Uiso 1 1 calc R . . . .
C34 C 0.7702(15) -0.2743(12) 0.5620(16) 0.153(6) Uiso 1 1 d G U . . .
H34 H 0.7893 -0.3207 0.5699 0.184 Uiso 1 1 calc R . . . .
C33 C 0.7416(17) -0.2391(17) 0.6078(11) 0.153(6) Uiso 1 1 d G U . . .
H33 H 0.7413 -0.2613 0.6469 0.184 Uiso 1 1 calc R . . . .
C32 C 0.7136(15) -0.1713(17) 0.5964(13) 0.151(6) Uiso 1 1 d G U . . .
H32 H 0.6941 -0.1472 0.6277 0.182 Uiso 1 1 calc R . . . .
C31 C 0.7141(15) -0.1387(12) 0.5392(16) 0.147(6) Uiso 1 1 d G U . . .
H31 H 0.6950 -0.0924 0.5314 0.176 Uiso 1 1 calc R . . . .
C36 C 0.777(3) -0.262(3) 0.298(3) 0.24(3) Uiso 1 1 d D U . . .
H36A H 0.8255 -0.2759 0.2770 0.363 Uiso 1 1 calc GR . . . .
H36B H 0.7575 -0.2982 0.3063 0.363 Uiso 1 1 calc GR . . . .
H36C H 0.7731 -0.2510 0.3355 0.363 Uiso 1 1 calc GR . . . .
C37 C 0.737(2) -0.2016(19) 0.2610(16) 0.114(11) Uiso 1 1 d D U . . .
H37 H 0.6959 -0.1818 0.2916 0.137 Uiso 1 1 calc R . . . .
C38 C 0.702(2) -0.207(2) 0.2171(18) 0.151(17) Uiso 1 1 d D U . . .
H38A H 0.6676 -0.1645 0.2082 0.226 Uiso 1 1 calc GR . . . .
H38B H 0.6794 -0.2409 0.2342 0.226 Uiso 1 1 calc GR . . . .
H38C H 0.7369 -0.2175 0.1809 0.226 Uiso 1 1 calc GR . . . .
C39 C 0.532(2) -0.025(2) 0.2106(16) 0.115(4) Uani 1 1 d D U . . .
C40 C 0.485(2) -0.056(2) 0.2649(16) 0.117(4) Uiso 1 1 d D U . . .
C41 C 0.423(2) -0.026(2) 0.2912(17) 0.117(5) Uiso 1 1 d . U . . .
H41 H 0.4039 0.0188 0.2749 0.140 Uiso 1 1 calc R . . . .
C42 C 0.379(2) -0.053(2) 0.3420(18) 0.118(5) Uiso 1 1 d . U . . .
H42 H 0.3344 -0.0280 0.3603 0.142 Uiso 1 1 calc R . . . .
C43 C 0.406(2) -0.114(2) 0.3612(19) 0.120(5) Uiso 1 1 d . U . . .
H43 H 0.3797 -0.1345 0.3956 0.144 Uiso 1 1 calc R . . . .
C44 C 0.463(2) -0.149(2) 0.3384(18) 0.122(5) Uiso 1 1 d . U . . .
H44 H 0.4776 -0.1949 0.3517 0.147 Uiso 1 1 calc R . . . .
C45 C 0.509(2) -0.115(2) 0.2880(18) 0.121(5) Uiso 1 1 d . U . . .
H45 H 0.5562 -0.1385 0.2739 0.145 Uiso 1 1 calc R . . . .
C46 C 0.583(2) -0.081(2) 0.4090(18) 0.17(2) Uani 1 1 d . U . . .
H46A H 0.6095 -0.1126 0.3829 0.252 Uiso 1 1 calc GR . . . .
H46B H 0.5548 -0.1007 0.4442 0.252 Uiso 1 1 calc GR . . . .
H46C H 0.6145 -0.0665 0.4202 0.252 Uiso 1 1 calc GR . . . .
C47 C 0.5386(17) -0.0243(15) 0.3792(10) 0.081(8) Uani 1 1 d . U . . .
H47 H 0.5142 -0.0413 0.3613 0.097 Uiso 1 1 calc R . . . .
C48 C 0.485(3) 0.024(2) 0.416(2) 0.156(17) Uiso 1 1 d . U . . .
H48A H 0.5039 0.0286 0.4450 0.235 Uiso 1 1 calc GR . . . .
H48B H 0.4449 0.0080 0.4354 0.235 Uiso 1 1 calc GR . . . .
H48C H 0.4710 0.0663 0.3906 0.235 Uiso 1 1 calc GR . . . .
C49 C 0.6450(18) 0.072(3) 0.4958(8) 0.23(3) Uani 1 1 d D U . . .
H49A H 0.6266 0.1193 0.4936 0.345 Uiso 1 1 calc GR . . . .
H49B H 0.6378 0.0501 0.5370 0.345 Uiso 1 1 calc GR . . . .
H49C H 0.6214 0.0575 0.4759 0.345 Uiso 1 1 calc GR . . . .
C50 C 0.7227(17) 0.0528(16) 0.4659(6) 0.21(2) Uani 1 1 d D U . . .
H50 H 0.7468 0.0047 0.4741 0.257 Uiso 1 1 calc R . . . .
C51 C 0.745(2) 0.094(3) 0.4930(9) 0.19(2) Uani 1 1 d D U . . .
H51A H 0.7614 0.1277 0.4621 0.281 Uiso 1 1 calc GR . . . .
H51B H 0.7819 0.0658 0.5117 0.281 Uiso 1 1 calc GR . . . .
H51C H 0.7055 0.1158 0.5223 0.281 Uiso 1 1 calc GR . . . .
C52 C 0.417(2) 0.224(2) 0.4429(17) 0.125(13) Uani 1 1 d . U . . .
H52A H 0.3948 0.2708 0.4324 0.188 Uiso 1 1 calc GR . . . .
H52B H 0.3928 0.2071 0.4820 0.188 Uiso 1 1 calc GR . . . .
H52C H 0.4170 0.2006 0.4143 0.188 Uiso 1 1 calc GR . . . .
C53 C 0.4929(17) 0.213(2) 0.4425(13) 0.101(10) Uani 1 1 d . U . . .
H53 H 0.5141 0.1656 0.4589 0.121 Uiso 1 1 calc R . . . .
C54 C 0.500(2) 0.254(2) 0.4730(16) 0.132(14) Uani 1 1 d . U . . .
H54A H 0.5469 0.2563 0.4599 0.198 Uiso 1 1 calc GR . . . .
H54B H 0.4888 0.2368 0.5152 0.198 Uiso 1 1 calc GR . . . .
H54C H 0.4677 0.2982 0.4653 0.198 Uiso 1 1 calc GR . . . .
C55 C 0.3759(14) 0.3852(18) 0.2819(16) 0.097(4) Uani 1 1 d . U . . .
C56 C 0.2997(15) 0.4006(18) 0.2884(16) 0.103(4) Uani 1 1 d . U . . .
C57 C 0.2522(15) 0.4251(18) 0.3329(16) 0.109(4) Uani 1 1 d . U . . .
H57 H 0.2641 0.4379 0.3611 0.130 Uiso 1 1 calc R . . . .
C58 C 0.1795(15) 0.4325(19) 0.3380(17) 0.112(5) Uani 1 1 d . U . . .
H58 H 0.1453 0.4433 0.3728 0.134 Uiso 1 1 calc R . . . .
C59 C 0.1617(16) 0.4242(19) 0.2943(17) 0.112(5) Uani 1 1 d . U . . .
H59 H 0.1142 0.4340 0.2969 0.134 Uiso 1 1 calc R . . . .
C60 C 0.2098(15) 0.4015(18) 0.2449(17) 0.110(5) Uani 1 1 d . U . . .
H60 H 0.1970 0.3955 0.2137 0.132 Uiso 1 1 calc R . . . .
C61 C 0.2794(15) 0.3880(18) 0.2445(16) 0.106(4) Uani 1 1 d . U . . .
H61 H 0.3143 0.3695 0.2129 0.127 Uiso 1 1 calc R . . . .
C62 C 0.4184(12) 0.2437(17) 0.1703(13) 0.096(11) Uani 1 1 d . U . . .
H62A H 0.4344 0.2821 0.1508 0.144 Uiso 1 1 calc GR . . . .
H62B H 0.3686 0.2560 0.1755 0.144 Uiso 1 1 calc GR . . . .
H62C H 0.4418 0.2092 0.1462 0.144 Uiso 1 1 calc GR . . . .
C63 C 0.4338(13) 0.220(2) 0.2264(12) 0.102(11) Uani 1 1 d . U . . .
H63 H 0.4095 0.2554 0.2504 0.122 Uiso 1 1 calc R . . . .
C64 C 0.4127(18) 0.160(3) 0.2596(18) 0.19(2) Uani 1 1 d . U . . .
H64A H 0.4194 0.1324 0.2323 0.279 Uiso 1 1 calc GR . . . .
H64B H 0.3641 0.1738 0.2808 0.279 Uiso 1 1 calc GR . . . .
H64C H 0.4408 0.1361 0.2876 0.279 Uiso 1 1 calc GR . . . .
C65 C 0.5549(13) 0.2824(14) -0.1292(11) 0.070(3) Uani 1 1 d . U . . .
C66 C 0.5197(13) 0.2870(15) -0.1760(11) 0.073(3) Uani 1 1 d . U . . .
C67 C 0.4837(13) 0.2457(15) -0.1672(12) 0.078(3) Uani 1 1 d . U . . .
H67 H 0.4774 0.2161 -0.1312 0.094 Uiso 1 1 calc R . . . .
C68 C 0.4561(14) 0.2464(16) -0.2106(12) 0.083(3) Uani 1 1 d . U . . .
H68 H 0.4326 0.2156 -0.2050 0.099 Uiso 1 1 calc R . . . .
C69 C 0.4618(14) 0.2916(16) -0.2630(12) 0.083(3) Uani 1 1 d . U . . .
H69 H 0.4382 0.2955 -0.2910 0.100 Uiso 1 1 calc R . . . .
C70 C 0.5004(14) 0.3279(16) -0.2719(12) 0.080(3) Uani 1 1 d . U . . .
H70 H 0.5081 0.3561 -0.3086 0.095 Uiso 1 1 calc R . . . .
C71 C 0.5318(13) 0.3273(15) -0.2286(11) 0.077(3) Uani 1 1 d . U . . .
H71 H 0.5603 0.3541 -0.2364 0.092 Uiso 1 1 calc R . . . .
C72 C 0.5179(11) 0.4198(13) -0.0298(10) 0.067(7) Uani 1 1 d . U . . .
H72A H 0.5498 0.4418 -0.0297 0.100 Uiso 1 1 calc GR . . . .
H72B H 0.4734 0.4524 -0.0327 0.100 Uiso 1 1 calc GR . . . .
H72C H 0.5368 0.3969 -0.0633 0.100 Uiso 1 1 calc GR . . . .
C73 C 0.5082(10) 0.3705(13) 0.0266(8) 0.059(6) Uani 1 1 d . U . . .
H73 H 0.4790 0.3457 0.0242 0.070 Uiso 1 1 calc R . . . .
C74 C 0.4724(11) 0.4040(12) 0.0805(10) 0.061(6) Uani 1 1 d . U . . .
H74A H 0.4657 0.3708 0.1157 0.092 Uiso 1 1 calc GR . . . .
H74B H 0.4275 0.4350 0.0763 0.092 Uiso 1 1 calc GR . . . .
H74C H 0.5010 0.4276 0.0840 0.092 Uiso 1 1 calc GR . . . .
C75 C 0.6031(11) 0.5035(12) 0.1955(10) 0.061(6) Uani 1 1 d . U . . .
H75A H 0.6304 0.4914 0.2241 0.092 Uiso 1 1 calc GR . . . .
H75B H 0.5785 0.5506 0.1914 0.092 Uiso 1 1 calc GR . . . .
H75C H 0.6338 0.4932 0.1576 0.092 Uiso 1 1 calc GR . . . .
C76 C 0.5520(11) 0.4654(13) 0.2162(11) 0.063(6) Uani 1 1 d . U . . .
H76 H 0.5280 0.4693 0.2581 0.076 Uiso 1 1 calc R . . . .
C77 C 0.4987(10) 0.4908(13) 0.1823(10) 0.060(6) Uani 1 1 d . U . . .
H77A H 0.5213 0.4933 0.1403 0.090 Uiso 1 1 calc GR . . . .
H77B H 0.4692 0.5345 0.1901 0.090 Uiso 1 1 calc GR . . . .
H77C H 0.4706 0.4611 0.1940 0.090 Uiso 1 1 calc GR . . . .
C78 C 0.6735(13) 0.4893(13) 0.0110(12) 0.067(3) Uani 1 1 d . U . . .
C79 C 0.6740(13) 0.5595(13) -0.0082(12) 0.068(3) Uani 1 1 d . U . . .
C80 C 0.6335(13) 0.6008(13) 0.0326(13) 0.070(3) Uani 1 1 d . U . . .
H80 H 0.6088 0.5836 0.0698 0.084 Uiso 1 1 calc R . . . .
C81 C 0.6288(14) 0.6686(14) 0.0190(13) 0.076(3) Uani 1 1 d . U . . .
H81 H 0.6007 0.6980 0.0454 0.091 Uiso 1 1 calc R . . . .
C82 C 0.6691(13) 0.6889(14) -0.0367(13) 0.077(3) Uani 1 1 d . U . . .
H82 H 0.6712 0.7326 -0.0462 0.092 Uiso 1 1 calc R . . . .
C83 C 0.7041(13) 0.6500(13) -0.0763(13) 0.074(3) Uani 1 1 d . U . . .
H83 H 0.7251 0.6672 -0.1150 0.088 Uiso 1 1 calc R . . . .
C84 C 0.7096(13) 0.5815(13) -0.0598(12) 0.071(3) Uani 1 1 d . U . . .
H84 H 0.7389 0.5522 -0.0860 0.085 Uiso 1 1 calc R . . . .
C85 C 0.8827(13) 0.4742(13) 0.1192(16) 0.091(10) Uani 1 1 d . U . . .
H85A H 0.8987 0.4620 0.1550 0.137 Uiso 1 1 calc GR . . . .
H85B H 0.8733 0.5216 0.1054 0.137 Uiso 1 1 calc GR . . . .
H85C H 0.9184 0.4508 0.0890 0.137 Uiso 1 1 calc GR . . . .
C86 C 0.8173(12) 0.4561(11) 0.1322(10) 0.056(5) Uani 1 1 d . U . . .
H86 H 0.7845 0.4737 0.1679 0.067 Uiso 1 1 calc R . . . .
C87 C 0.7828(12) 0.4847(13) 0.0820(10) 0.065(6) Uani 1 1 d . U . . .
H87A H 0.8143 0.4680 0.0467 0.097 Uiso 1 1 calc GR . . . .
H87B H 0.7708 0.5326 0.0748 0.097 Uiso 1 1 calc GR . . . .
H87C H 0.7409 0.4720 0.0921 0.097 Uiso 1 1 calc GR . . . .
C88 C 1.1110(19) 0.3486(18) 0.117(2) 0.130(14) Uani 1 1 d . U . . .
H88A H 1.0667 0.3824 0.1157 0.195 Uiso 1 1 calc GR . . . .
H88B H 1.1453 0.3694 0.1141 0.195 Uiso 1 1 calc GR . . . .
H88C H 1.1057 0.3181 0.1546 0.195 Uiso 1 1 calc GR . . . .
C89 C 1.1336(16) 0.3129(16) 0.0689(16) 0.122(12) Uani 1 1 d D U . . .
H89 H 1.1808 0.2806 0.0650 0.146 Uiso 1 1 calc R . . . .
C90 C 1.127(3) 0.3709(18) 0.0174(18) 0.167(18) Uani 1 1 d D U . . .
H90A H 1.1596 0.3567 -0.0186 0.251 Uiso 1 1 calc GR . . . .
H90B H 1.1368 0.4068 0.0255 0.251 Uiso 1 1 calc GR . . . .
H90C H 1.0799 0.3861 0.0126 0.251 Uiso 1 1 calc GR . . . .
C91 C 1.405(3) -0.050(3) 0.142(2) 0.163(18) Uiso 1 1 d . U . . .
H91A H 1.4237 -0.0463 0.0996 0.244 Uiso 1 1 calc GR . . . .
H91B H 1.4421 -0.0695 0.1617 0.244 Uiso 1 1 calc GR . . . .
H91C H 1.3777 -0.0065 0.1519 0.244 Uiso 1 1 calc GR . . . .
C92 C 1.3575(16) -0.0943(16) 0.1626(13) 0.088(8) Uiso 1 1 d . U . . .
H92 H 1.3819 -0.1394 0.1532 0.105 Uiso 1 1 calc R . . . .
C93 C 1.3245(19) -0.0939(19) 0.2236(16) 0.113(11) Uiso 1 1 d . U . . .
H93A H 1.3009 -0.0485 0.2300 0.169 Uiso 1 1 calc GR . . . .
H93B H 1.3591 -0.1148 0.2464 0.169 Uiso 1 1 calc GR . . . .
H93C H 1.2909 -0.1182 0.2363 0.169 Uiso 1 1 calc GR . . . .
C94 C 1.139(2) -0.0810(19) 0.3724(16) 0.104(4) Uiso 1 1 d . U . . .
C95 C 1.185(2) -0.1524(19) 0.4003(17) 0.108(4) Uiso 1 1 d . U . . .
C96 C 1.256(2) -0.162(2) 0.3752(16) 0.110(5) Uiso 1 1 d . U . . .
H96 H 1.2726 -0.1269 0.3492 0.132 Uiso 1 1 calc R . . . .
C97 C 1.300(2) -0.219(2) 0.3891(17) 0.112(5) Uiso 1 1 d . U . . .
H97 H 1.3477 -0.2264 0.3732 0.134 Uiso 1 1 calc R . . . .
C98 C 1.280(2) -0.262(2) 0.4204(17) 0.114(5) Uiso 1 1 d . U . . .
H98 H 1.3157 -0.3021 0.4261 0.136 Uiso 1 1 calc R . . . .
C99 C 1.212(2) -0.266(2) 0.4523(17) 0.114(5) Uiso 1 1 d . U . . .
H99 H 1.2002 -0.3032 0.4783 0.137 Uiso 1 1 calc R . . . .
C100 C 1.164(2) -0.2024(19) 0.4368(16) 0.112(5) Uiso 1 1 d . U . . .
H100 H 1.1160 -0.1957 0.4529 0.134 Uiso 1 1 calc R . . . .
C101 C 0.955(2) 0.065(2) 0.456(2) 0.146(15) Uiso 1 1 d . U . . .
H10A H 0.9331 0.0338 0.4553 0.219 Uiso 1 1 calc R . . . .
H10B H 0.9418 0.0739 0.4960 0.219 Uiso 1 1 calc R . . . .
H10C H 1.0048 0.0474 0.4431 0.219 Uiso 1 1 calc R . . . .
C102 C 0.9315(15) 0.1253(19) 0.4177(13) 0.097(10) Uani 1 1 d . U . . .
H102 H 0.8813 0.1467 0.4337 0.117 Uiso 1 1 calc R . . . .
C103 C 0.972(3) 0.174(2) 0.407(2) 0.155(16) Uiso 1 1 d . U . . .
H10D H 1.0163 0.1505 0.4170 0.232 Uiso 1 1 calc GR . . . .
H10E H 0.9452 0.2074 0.4326 0.232 Uiso 1 1 calc GR . . . .
H10F H 0.9797 0.1959 0.3663 0.232 Uiso 1 1 calc GR . . . .
C104 C 0.550(2) 0.4535(19) 0.3694(13) 0.099(4) Uani 1 1 d . U . . .
C105 C 0.5291(19) 0.5106(18) 0.3983(13) 0.098(4) Uani 1 1 d . U . . .
C106 C 0.572(2) 0.5435(18) 0.3926(12) 0.099(4) Uani 1 1 d . U . . .
H106 H 0.6186 0.5305 0.3700 0.119 Uiso 1 1 calc R . . . .
C107 C 0.547(2) 0.5995(18) 0.4217(13) 0.101(4) Uani 1 1 d . U . . .
H107 H 0.5760 0.6254 0.4142 0.121 Uiso 1 1 calc R . . . .
C108 C 0.4887(19) 0.6162(19) 0.4559(13) 0.101(4) Uani 1 1 d . U . . .
H108 H 0.4768 0.6505 0.4769 0.121 Uiso 1 1 calc R . . . .
C109 C 0.441(2) 0.5831(18) 0.4630(13) 0.101(4) Uani 1 1 d . U . . .
H109 H 0.3952 0.5962 0.4864 0.121 Uiso 1 1 calc R . . . .
C110 C 0.4654(19) 0.5293(18) 0.4331(12) 0.099(4) Uani 1 1 d . U . . .
H110 H 0.4349 0.5052 0.4381 0.119 Uiso 1 1 calc R . . . .
C111 C 0.749(3) 0.353(3) 0.3982(18) 0.167(18) Uani 1 1 d . U . . .
H11A H 0.7983 0.3503 0.3834 0.250 Uiso 1 1 calc GR . . . .
H11B H 0.7311 0.3683 0.4359 0.250 Uiso 1 1 calc GR . . . .
H11C H 0.7240 0.3842 0.3702 0.250 Uiso 1 1 calc GR . . . .
C112 C 0.741(2) 0.282(3) 0.4067(14) 0.133(14) Uani 1 1 d . U . . .
H112 H 0.7745 0.2478 0.4279 0.160 Uiso 1 1 calc R . . . .
C113 C 0.669(2) 0.292(2) 0.4440(16) 0.121(13) Uani 1 1 d . U . . .
H11D H 0.6380 0.3308 0.4250 0.181 Uiso 1 1 calc GR . . . .
H11E H 0.6666 0.2996 0.4824 0.181 Uiso 1 1 calc GR . . . .
H11F H 0.6550 0.2535 0.4490 0.181 Uiso 1 1 calc GR . . . .
C114 C 1.2354(16) 0.1763(19) 0.1855(14) 0.104(11) Uani 1 1 d . U . . .
H11G H 1.2675 0.1340 0.1758 0.156 Uiso 1 1 calc GR . . . .
H11H H 1.2604 0.2014 0.1923 0.156 Uiso 1 1 calc GR . . . .
H11I H 1.2143 0.2010 0.1530 0.156 Uiso 1 1 calc GR . . . .
C115 C 1.1804(16) 0.1650(16) 0.2398(14) 0.092(9) Uani 1 1 d . U . . .
H115 H 1.2044 0.1334 0.2697 0.110 Uiso 1 1 calc R . . . .
C116 C 1.135(3) 0.233(3) 0.267(2) 0.169(18) Uani 1 1 d . U . . .
H11J H 1.1262 0.2703 0.2354 0.253 Uiso 1 1 calc GR . . . .
H11K H 1.1613 0.2413 0.2892 0.253 Uiso 1 1 calc GR . . . .
H11L H 1.0913 0.2284 0.2937 0.253 Uiso 1 1 calc GR . . . .
C117 C 0.962(5) 0.343(3) 0.2544(17) 0.299(13) Uiso 1 1 d D U . . .
C118 C 0.955(3) 0.380(3) 0.302(2) 0.303(13) Uiso 1 1 d D U . . .
C119 C 0.938(3) 0.363(2) 0.363(3) 0.305(13) Uiso 1 1 d G U . . .
H119 H 0.9280 0.3227 0.3809 0.366 Uiso 1 1 calc R . . . .
C120 C 0.936(3) 0.404(4) 0.3970(16) 0.307(14) Uiso 1 1 d G U . . .
H120 H 0.9242 0.3928 0.4385 0.368 Uiso 1 1 calc R . . . .
C121 C 0.951(3) 0.463(3) 0.370(3) 0.306(14) Uiso 1 1 d G U . . .
H121 H 0.9493 0.4915 0.3938 0.368 Uiso 1 1 calc R . . . .
C122 C 0.968(3) 0.480(2) 0.310(4) 0.306(14) Uiso 1 1 d G U . . .
H122 H 0.9782 0.5200 0.2916 0.367 Uiso 1 1 calc R . . . .
C123 C 0.970(3) 0.438(3) 0.2756(18) 0.304(13) Uiso 1 1 d G U . . .
H123 H 0.9819 0.4498 0.2341 0.365 Uiso 1 1 calc R . . . .

loop_
_atom_site_aniso_label
_atom_site_aniso_U_11
_atom_site_aniso_U_22
_atom_site_aniso_U_33
_atom_site_aniso_U_23
_atom_site_aniso_U_13
_atom_site_aniso_U_12
W1 0.0348(3) 0.0388(4) 0.0222(3) -0.0005(2) -0.0125(2) -0.0231(3)
W2 0.0352(3) 0.0467(4) 0.0256(3) -0.0002(3) -0.0136(3) -0.0295(3)
W3 0.0343(3) 0.0398(4) 0.0252(3) -0.0064(3) -0.0114(3) -0.0213(3)
W4 0.0337(3) 0.0405(4) 0.0310(3) 0.0021(3) -0.0180(3) -0.0218(3)
W5 0.0440(4) 0.0632(5) 0.0276(3) 0.0042(3) -0.0192(3) -0.0370(4)
W6 0.0339(3) 0.0351(4) 0.0362(3) -0.0029(3) -0.0199(3) -0.0192(3)
W7 0.0370(4) 0.0487(4) 0.0313(3) -0.0045(3) -0.0142(3) -0.0226(3)
Ag1 0.077(3) 0.093(4) 0.056(4) -0.015(4) -0.037(3) -0.047(3)
Ag1A 0.0842(17) 0.0820(17) 0.0645(18) -0.0124(16) -0.0090(16) -0.0538(15)
Ag2 0.079(2) 0.0629(16) 0.0467(14) -0.0011(11) -0.0039(13) -0.0289(15)
Ag2A 0.066(3) 0.068(3) 0.054(3) -0.004(2) 0.005(3) -0.027(3)
Ag3 0.106(3) 0.080(2) 0.0616(19) 0.0045(17) -0.0294(19) -0.062(2)
Ag3A 0.097(2) 0.067(2) 0.0441(16) -0.0015(14) -0.0277(16) -0.042(2)
Ag4 0.0504(16) 0.117(3) 0.0364(12) -0.0048(15) -0.0114(11) -0.0252(17)
Ag4A 0.059(3) 0.104(4) 0.046(3) -0.022(3) 0.002(3) -0.033(3)
Ag5 0.080(3) 0.085(4) 0.080(4) -0.035(3) -0.013(2) -0.042(4)
Ag5A 0.078(3) 0.107(4) 0.075(3) -0.039(4) -0.019(2) -0.037(4)
Ag6 0.084(2) 0.069(3) 0.053(2) -0.019(2) -0.0174(18) -0.040(3)
Ag6A 0.067(2) 0.066(3) 0.052(2) -0.0141(19) -0.0203(16) -0.040(2)
Ag7 0.0438(12) 0.060(2) 0.0601(17) -0.0131(17) -0.0103(11) -0.0289(18)
Ag7A 0.044(2) 0.067(3) 0.055(3) -0.017(3) -0.0124(19) -0.023(3)
Ag8 0.0538(9) 0.0671(11) 0.0833(12) -0.0325(9) -0.0191(8) -0.0314(9)
Ag9 0.0906(12) 0.1123(15) 0.0312(7) -0.0098(8) -0.0064(7) -0.0855(12)
Ag10 0.0360(6) 0.0386(7) 0.0260(6) -0.0010(5) -0.0157(5) -0.0264(6)
Ag11 0.0417(7) 0.0510(8) 0.0304(6) -0.0003(5) -0.0114(5) -0.0324(7)
Ag12 0.0394(7) 0.0468(7) 0.0257(6) -0.0042(5) -0.0151(5) -0.0260(6)
Ag13 0.0421(7) 0.0412(7) 0.0292(6) -0.0018(5) -0.0116(5) -0.0298(6)
Ag14 0.0570(9) 0.0635(10) 0.0442(8) -0.0080(7) -0.0163(7) -0.0364(8)
Ag15 0.0466(9) 0.1132(18) 0.0979(15) -0.0581(14) -0.0310(10) 0.0034(11)
Ag16 0.147(2) 0.127(2) 0.0723(13) -0.0204(13) -0.0159(13) -0.1093(19)
Ag17 0.0500(9) 0.0605(11) 0.1054(15) -0.0290(10) -0.0237(9) -0.0192(9)
Ag18 0.0955(13) 0.0514(9) 0.0339(7) -0.0006(6) -0.0289(8) -0.0299(9)
Ag19 0.0808(12) 0.0919(13) 0.0408(8) -0.0026(8) -0.0200(8) -0.0631(11)
Ag20 0.0751(11) 0.0655(11) 0.0472(9) -0.0095(7) -0.0135(8) -0.0464(10)
Ag21 0.0847(13) 0.0898(14) 0.0595(10) -0.0283(10) -0.0012(9) -0.0569(12)
Ag22 0.0520(8) 0.0395(8) 0.0530(8) 0.0038(6) -0.0256(7) -0.0275(7)
Ag23 0.0488(10) 0.137(2) 0.0523(11) 0.0296(12) -0.0116(8) -0.0220(12)
Ag24 0.0736(12) 0.1309(19) 0.0539(10) -0.0408(11) -0.0101(9) -0.0495(13)
Ag25 0.0877(14) 0.1041(16) 0.0479(10) -0.0173(10) -0.0267(9) -0.0294(13)
Ag26 0.0841(13) 0.1119(17) 0.0598(11) -0.0215(11) -0.0447(10) -0.0284(12)
Ag27 0.0540(9) 0.0522(9) 0.0547(9) -0.0136(7) -0.0182(7) -0.0158(8)
Ag28 0.0327(7) 0.0539(9) 0.0465(8) -0.0149(6) -0.0097(6) -0.0189(7)
Ag29 0.0534(11) 0.185(3) 0.0485(11) -0.0379(13) -0.0217(9) -0.0041(14)
Ag30 0.0753(14) 0.137(2) 0.0649(13) -0.0052(13) -0.0171(10) -0.0446(15)
Ag31 0.0756(12) 0.0769(13) 0.0651(11) -0.0072(9) -0.0198(9) -0.0396(11)
Ag32 0.0882(14) 0.0791(14) 0.0688(12) -0.0268(10) -0.0290(11) -0.0095(12)
Ag33 0.0452(8) 0.0915(14) 0.0516(9) -0.0150(9) -0.0143(7) -0.0219(9)
Ag34 0.0370(7) 0.0749(11) 0.0457(8) -0.0075(7) -0.0175(6) -0.0184(8)
Ag35 0.0475(8) 0.0527(9) 0.0446(8) 0.0019(7) -0.0165(6) -0.0170(7)
Ag36 0.0815(12) 0.0906(13) 0.0700(11) 0.0157(10) -0.0445(10) -0.0630(12)
Ag37 0.0543(9) 0.0851(13) 0.0594(10) 0.0000(9) -0.0208(8) -0.0407(10)
Ag38 0.0559(10) 0.0848(14) 0.1015(15) 0.0011(11) -0.0279(10) -0.0445(11)
Ag39 0.0452(8) 0.0699(11) 0.0425(8) -0.0031(7) -0.0164(6) -0.0289(8)
Ag40 0.0804(13) 0.1165(18) 0.0780(13) 0.0110(12) -0.0227(11) -0.0736(14)
Ag41 0.1090(16) 0.1277(19) 0.0626(11) -0.0024(11) -0.0328(11) -0.0910(16)
Ag42 0.0873(13) 0.0939(14) 0.0613(10) -0.0001(9) -0.0194(9) -0.0748(12)
S1 0.090(8) 0.092(9) 0.050(6) -0.013(5) -0.013(5) -0.072(7)
S1A 0.082(8) 0.087(9) 0.044(5) -0.007(5) -0.016(4) -0.071(7)
S2 0.088(5) 0.059(4) 0.110(6) -0.030(4) 0.047(4) -0.042(4)
S3 0.102(4) 0.063(3) 0.033(2) 0.010(2) -0.026(3) -0.064(3)
S4 0.054(3) 0.055(3) 0.036(2) -0.004(2) -0.010(2) -0.034(3)
S5 0.069(3) 0.043(3) 0.044(3) -0.001(2) -0.018(2) -0.036(3)
S6 0.058(3) 0.052(3) 0.059(3) -0.012(2) -0.040(3) -0.009(3)
S7 0.126(6) 0.094(5) 0.057(3) 0.010(3) -0.054(4) -0.072(5)
S8 0.121(6) 0.180(9) 0.072(4) -0.033(5) -0.021(4) -0.117(7)
S10 0.046(3) 0.161(8) 0.093(5) 0.083(6) -0.020(3) -0.037(4)
S11 0.101(5) 0.086(5) 0.041(3) -0.015(3) 0.001(3) -0.058(4)
S12 0.122(6) 0.126(7) 0.078(5) -0.066(5) 0.037(4) -0.082(6)
S13 0.044(3) 0.229(10) 0.044(3) -0.068(5) 0.000(2) -0.054(4)
S14 0.045(3) 0.110(5) 0.110(5) -0.071(4) -0.014(3) -0.031(3)
S15 0.039(2) 0.037(3) 0.059(3) -0.010(2) -0.012(2) -0.015(2)
S16 0.061(4) 0.154(7) 0.046(3) -0.004(4) -0.023(3) -0.049(4)
S17 0.092(5) 0.084(5) 0.048(3) -0.010(3) -0.014(3) -0.044(4)
S18 0.046(3) 0.103(5) 0.053(3) -0.007(3) -0.013(2) -0.040(3)
S19 0.065(4) 0.116(5) 0.071(4) 0.028(4) -0.043(3) -0.070(4)
S20 0.040(2) 0.069(3) 0.041(2) -0.001(2) -0.019(2) -0.026(2)
S21 0.031(2) 0.086(4) 0.044(3) -0.012(3) -0.012(2) -0.013(3)
S22 0.045(2) 0.046(3) 0.039(2) -0.0063(19) -0.0096(18) -0.033(2)
O1 0.053(8) 0.075(10) 0.039(7) 0.006(6) -0.028(6) -0.040(7)
O2 0.030(6) 0.051(7) 0.043(7) 0.003(5) -0.013(5) -0.031(6)
O3 0.049(7) 0.079(9) 0.031(6) 0.000(6) -0.013(5) -0.055(7)
O4 0.050(7) 0.038(7) 0.036(6) -0.012(5) -0.017(5) -0.023(6)
O5 0.034(6) 0.064(8) 0.028(6) -0.009(5) -0.010(5) -0.033(6)
O6 0.035(6) 0.051(7) 0.031(6) -0.002(5) -0.020(5) -0.023(6)
O7 0.037(6) 0.047(7) 0.032(6) 0.011(5) -0.024(5) -0.018(6)
O8 0.026(5) 0.042(6) 0.022(5) 0.001(4) -0.017(4) -0.016(5)
O9 0.039(6) 0.044(7) 0.021(5) 0.001(5) -0.013(5) -0.024(6)
O10 0.038(6) 0.035(6) 0.029(5) 0.008(4) -0.016(5) -0.029(5)
O11 0.027(5) 0.060(8) 0.028(6) -0.010(5) -0.014(4) -0.022(6)
O12 0.037(6) 0.067(9) 0.027(6) -0.010(5) -0.007(5) -0.031(6)
O13 0.033(6) 0.040(7) 0.047(7) -0.009(5) -0.023(5) -0.003(6)
O14 0.030(6) 0.046(7) 0.041(7) -0.008(5) -0.010(5) -0.021(6)
O15 0.024(5) 0.035(6) 0.035(6) 0.001(5) -0.014(4) -0.018(5)
O16 0.038(6) 0.047(7) 0.031(6) 0.001(5) -0.018(5) -0.027(6)
O17 0.032(5) 0.038(6) 0.018(5) -0.005(4) -0.006(4) -0.022(5)
O18 0.039(7) 0.046(7) 0.056(8) 0.005(6) -0.021(6) -0.031(6)
O19 0.034(6) 0.033(6) 0.025(5) -0.004(4) -0.016(4) -0.015(5)
O20 0.035(6) 0.028(6) 0.017(5) -0.001(4) -0.008(4) -0.015(5)
O21 0.049(7) 0.046(7) 0.013(5) 0.002(4) -0.013(4) -0.036(6)
O22 0.049(7) 0.048(7) 0.033(6) -0.001(5) -0.009(5) -0.036(6)
O23 0.034(6) 0.036(6) 0.033(6) -0.011(5) -0.015(5) -0.009(5)
O24 0.050(7) 0.050(8) 0.058(8) -0.014(6) -0.025(6) -0.027(7)
O25 0.032(6) 0.036(6) 0.028(5) -0.005(5) -0.019(4) -0.014(5)
O26 0.038(6) 0.050(7) 0.028(6) 0.007(5) -0.017(5) -0.026(6)
O33 0.127(9) 0.131(9) 0.062(7) -0.028(6) -0.027(6) -0.046(8)
O34 0.127(9) 0.123(9) 0.063(6) -0.029(6) -0.024(6) -0.050(8)
O35 0.058(6) 0.066(6) 0.081(7) -0.013(5) -0.022(5) -0.032(5)
O36 0.065(6) 0.068(6) 0.087(7) -0.013(5) -0.013(5) -0.029(5)
O37 0.066(6) 0.107(7) 0.073(6) -0.008(5) -0.038(5) -0.045(6)
O38 0.068(6) 0.107(7) 0.070(6) -0.009(5) -0.037(5) -0.047(5)
O39 0.114(6) 0.120(6) 0.118(6) -0.015(5) -0.030(5) -0.046(5)
O40 0.117(6) 0.119(6) 0.114(6) -0.015(5) -0.029(5) -0.044(5)
O41 0.116(6) 0.120(6) 0.121(6) -0.027(5) -0.026(5) -0.057(5)
O42 0.110(6) 0.118(6) 0.124(6) -0.028(5) -0.028(5) -0.058(5)
O43 0.047(6) 0.113(9) 0.105(9) -0.021(7) -0.014(6) -0.004(6)
O44 0.048(6) 0.111(9) 0.104(9) -0.020(7) -0.014(6) -0.003(6)
C1 0.098(8) 0.098(9) 0.058(6) -0.012(6) -0.009(5) -0.071(7)
C1A 0.099(9) 0.099(9) 0.060(6) -0.012(6) -0.008(6) -0.071(8)
C2 0.100(9) 0.101(9) 0.063(6) -0.012(6) -0.007(6) -0.071(8)
C3 0.101(9) 0.100(9) 0.060(6) -0.012(6) -0.008(6) -0.070(8)
C6 0.073(15) 0.13(2) 0.090(17) 0.034(16) -0.041(13) -0.075(16)
C9 0.078(14) 0.038(11) 0.044(11) -0.008(8) -0.001(10) -0.025(11)
C10 0.116(5) 0.120(5) 0.123(5) -0.026(4) -0.029(4) -0.053(4)
C17 0.10(2) 0.057(16) 0.21(4) 0.00(2) -0.07(2) -0.048(17)
C18 0.094(17) 0.038(11) 0.061(13) 0.000(9) -0.040(12) -0.028(12)
C19 0.18(3) 0.042(14) 0.14(3) 0.001(16) -0.10(3) -0.015(19)
C22 0.14(3) 0.09(2) 0.068(17) -0.013(14) -0.016(17) -0.06(2)
C23 0.091(19) 0.10(2) 0.092(19) -0.062(17) -0.065(16) 0.049(17)
C24 0.103(19) 0.086(19) 0.082(17) -0.043(15) -0.065(16) 0.012(16)
C25 0.16(3) 0.08(2) 0.08(2) 0.002(16) -0.08(2) -0.01(2)
C39 0.116(5) 0.118(5) 0.116(5) -0.017(4) -0.030(4) -0.043(4)
C46 0.15(4) 0.20(4) 0.10(3) 0.07(3) -0.03(3) -0.07(3)
C47 0.13(2) 0.11(2) 0.042(12) 0.002(12) -0.022(13) -0.090(19)
C49 0.18(4) 0.47(8) 0.10(3) -0.10(4) -0.02(3) -0.15(5)
C50 0.16(4) 0.42(7) 0.15(4) -0.11(4) -0.02(3) -0.16(4)
C51 0.15(4) 0.34(7) 0.15(4) -0.11(4) -0.02(3) -0.13(4)
C52 0.12(3) 0.16(3) 0.12(3) -0.06(2) 0.01(2) -0.08(3)
C53 0.09(2) 0.14(3) 0.071(18) -0.026(18) -0.007(15) -0.05(2)
C54 0.16(3) 0.20(4) 0.09(2) -0.06(2) -0.01(2) -0.11(3)
C55 0.048(5) 0.112(8) 0.108(8) -0.019(7) -0.012(5) -0.005(6)
C56 0.051(5) 0.113(8) 0.115(8) -0.015(7) -0.010(5) -0.005(6)
C57 0.054(6) 0.116(9) 0.119(9) -0.012(7) -0.007(6) -0.003(6)
C58 0.056(6) 0.119(9) 0.121(9) -0.011(7) -0.006(6) -0.003(7)
C59 0.057(6) 0.119(9) 0.123(9) -0.012(8) -0.007(6) -0.004(7)
C60 0.055(6) 0.117(9) 0.122(9) -0.013(7) -0.008(6) -0.006(7)
C61 0.053(6) 0.115(9) 0.119(9) -0.015(7) -0.009(6) -0.005(6)
C62 0.034(11) 0.13(3) 0.10(2) 0.033(18) -0.031(12) -0.020(14)
C63 0.046(13) 0.21(3) 0.069(16) -0.005(19) -0.018(12) -0.066(17)
C64 0.08(2) 0.34(6) 0.13(3) 0.06(3) -0.03(2) -0.13(3)
C65 0.065(5) 0.107(7) 0.070(5) -0.010(5) -0.041(5) -0.045(5)
C66 0.067(5) 0.110(7) 0.072(5) -0.011(5) -0.041(5) -0.043(5)
C67 0.070(6) 0.114(7) 0.075(6) -0.010(5) -0.041(5) -0.041(6)
C68 0.074(6) 0.117(8) 0.078(6) -0.009(6) -0.040(5) -0.039(6)
C69 0.075(6) 0.117(8) 0.076(6) -0.009(6) -0.042(5) -0.036(6)
C70 0.072(6) 0.114(8) 0.073(6) -0.010(6) -0.042(5) -0.036(6)
C71 0.070(6) 0.112(7) 0.072(6) -0.011(5) -0.041(5) -0.038(6)
C72 0.048(12) 0.084(17) 0.058(13) 0.023(12) -0.019(10) -0.030(12)
C73 0.043(11) 0.093(17) 0.037(10) 0.006(10) -0.021(9) -0.022(11)
C74 0.041(11) 0.062(15) 0.058(13) 0.006(11) -0.018(10) 0.002(10)
C75 0.045(11) 0.078(16) 0.066(14) -0.012(12) -0.027(10) -0.014(11)
C76 0.040(11) 0.082(17) 0.072(14) -0.033(12) -0.028(10) 0.002(11)
C77 0.033(10) 0.079(16) 0.069(14) -0.025(12) -0.020(9) -0.004(11)
C78 0.059(5) 0.067(6) 0.085(6) -0.012(5) -0.020(4) -0.031(5)
C79 0.059(5) 0.069(6) 0.092(6) -0.012(5) -0.025(4) -0.032(5)
C80 0.062(6) 0.070(6) 0.096(7) -0.015(5) -0.026(5) -0.032(5)
C81 0.066(6) 0.072(6) 0.101(7) -0.015(5) -0.025(5) -0.031(5)
C82 0.066(6) 0.072(7) 0.103(7) -0.012(5) -0.024(5) -0.032(6)
C83 0.063(6) 0.072(6) 0.100(7) -0.011(5) -0.025(5) -0.034(5)
C84 0.061(6) 0.070(6) 0.096(7) -0.011(5) -0.026(5) -0.033(5)
C85 0.060(15) 0.054(15) 0.18(3) -0.013(17) -0.057(18) -0.027(13)
C86 0.062(12) 0.064(13) 0.065(13) -0.005(10) -0.041(11) -0.028(11)
C87 0.055(13) 0.077(16) 0.063(14) 0.004(12) -0.023(11) -0.025(12)
C88 0.12(3) 0.11(3) 0.23(4) -0.09(3) -0.08(3) -0.03(2)
C89 0.15(3) 0.11(2) 0.18(3) -0.03(2) -0.07(3) -0.08(2)
C90 0.31(5) 0.14(3) 0.18(4) 0.01(2) -0.16(4) -0.14(3)
C102 0.067(16) 0.16(3) 0.083(18) -0.068(19) -0.022(14) -0.020(18)
C104 0.127(9) 0.127(9) 0.062(6) -0.028(6) -0.026(6) -0.049(8)
C105 0.128(9) 0.126(9) 0.061(6) -0.029(6) -0.027(6) -0.052(8)
C106 0.130(9) 0.126(9) 0.062(6) -0.028(6) -0.025(6) -0.054(8)
C107 0.131(9) 0.127(9) 0.064(7) -0.027(6) -0.024(6) -0.054(8)
C108 0.132(10) 0.126(9) 0.064(7) -0.028(6) -0.024(6) -0.054(8)
C109 0.132(9) 0.126(9) 0.063(7) -0.029(6) -0.023(6) -0.052(8)
C110 0.130(9) 0.126(9) 0.062(6) -0.029(6) -0.025(6) -0.052(8)
C111 0.19(4) 0.28(5) 0.11(3) -0.03(3) -0.04(3) -0.16(4)
C112 0.17(3) 0.24(4) 0.063(18) 0.00(2) -0.059(19) -0.13(3)
C113 0.14(3) 0.13(3) 0.11(3) -0.05(2) -0.06(2) -0.01(3)
C114 0.09(2) 0.15(3) 0.11(2) -0.03(2) -0.028(18) -0.09(2)
C115 0.10(2) 0.11(2) 0.11(2) -0.008(17) -0.050(18) -0.075(19)
C116 0.21(5) 0.20(4) 0.15(4) -0.05(3) -0.04(3) -0.12(4)

loop_
_atom_type_symbol
_atom_type_description
_atom_type_scat_dispersion_real
_atom_type_scat_dispersion_imag
_atom_type_scat_source
C C 0.0030 0.0010 'International Tables Vol C Tables 4.2.6.8 and 6.1.1.4'
H H 0.0000 0.0000 'International Tables Vol C Tables 4.2.6.8 and 6.1.1.4'
Ag Ag -1.0760 0.9440 'International Tables Vol C Tables 4.2.6.8 and 6.1.1.4'
O O 0.0090 0.0050 'International Tables Vol C Tables 4.2.6.8 and 6.1.1.4'
S S 0.1080 0.1050 'International Tables Vol C Tables 4.2.6.8 and 6.1.1.4'
W W -0.4320 5.8760 'International Tables Vol C Tables 4.2.6.8 and 6.1.1.4'

loop_
_geom_angle_atom_site_label_1
_geom_angle_atom_site_label_2
_geom_angle_atom_site_label_3
_geom_angle
_geom_angle_site_symmetry_1
_geom_angle_site_symmetry_3
O10 W1 O17 83.9(4) . .
O10 W1 O25 71.7(4) . .
O16 W1 O10 93.6(5) . .
O16 W1 O17 93.5(4) . .
O16 W1 O20 102.8(5) . .
O16 W1 O25 161.2(4) . .
O17 W1 O25 73.8(4) . .
O20 W1 O10 154.9(4) . .
O20 W1 O17 76.3(4) . .
O20 W1 O25 87.9(4) . .
O26 W1 O10 96.2(5) . .
O26 W1 O16 103.9(5) . .
O26 W1 O17 162.5(5) . .
O26 W1 O20 98.1(4) . .
O26 W1 O25 89.6(5) . .
O2 W2 W5 36.8(3) . .
O2 W2 O8 76.9(4) . .
O2 W2 O10 155.6(4) . .
O2 W2 O11 87.0(5) . .
O4 W2 W5 91.0(4) . .
O4 W2 O2 102.1(5) . .
O4 W2 O6 101.9(5) . .
O4 W2 O8 93.1(5) . .
O4 W2 O10 94.5(5) . .
O4 W2 O11 162.4(4) . .
O6 W2 W5 135.1(3) . .
O6 W2 O2 98.3(4) . .
O6 W2 O8 164.9(5) . .
O6 W2 O10 95.5(4) . .
O6 W2 O11 91.5(5) . .
O8 W2 W5 41.9(2) . .
O8 W2 O11 74.1(4) . .
O10 W2 W5 126.5(3) . .
O10 W2 O8 84.6(4) . .
O10 W2 O11 72.6(4) . .
O11 W2 W5 87.4(3) . .
O19 W3 O17 71.0(4) . .
O19 W3 O20 81.3(4) . .
O20 W3 O17 71.1(4) . .
O21 W3 O17 90.4(4) . .
O21 W3 O19 160.3(4) . .
O21 W3 O20 86.7(4) . .
O21 W3 O22 98.2(5) . .
O22 W3 O17 91.5(5) . .
O22 W3 O19 89.0(5) . .
O22 W3 O20 162.0(5) . .
O23 W3 O17 158.5(4) . .
O23 W3 O19 94.0(4) . .
O23 W3 O20 91.8(5) . .
O23 W3 O21 101.9(5) . .
O23 W3 O22 103.9(5) . .
O7 W4 O8 78.0(5) . .
O7 W4 O11 87.3(4) . .
O7 W4 O15 157.1(4) . .
O8 W4 O11 73.7(4) . .
O9 W4 O7 102.2(5) . .
O9 W4 O8 93.8(5) . .
O9 W4 O11 162.5(5) . .
O9 W4 O15 94.6(4) . .
O13 W4 O7 95.3(5) . .
O13 W4 O8 162.1(5) . .
O13 W4 O9 103.9(5) . .
O13 W4 O11 89.5(5) . .
O13 W4 O15 95.6(5) . .
O15 W4 O8 85.5(4) . .
O15 W4 O11 72.7(4) . .
O1 W5 W2 124.0(4) . .
O1 W5 O2 91.3(5) . .
O1 W5 O3 104.2(5) . .
O1 W5 O5 102.1(6) . .
O1 W5 O7 89.7(6) . .
O1 W5 O8 156.3(5) . .
O2 W5 W2 32.7(3) . .
O2 W5 O7 81.3(5) . .
O2 W5 O8 71.7(4) . .
O3 W5 W2 130.9(4) . .
O3 W5 O2 162.0(4) . .
O3 W5 O7 89.5(5) . .
O3 W5 O8 90.7(4) . .
O5 W5 W2 82.2(3) . .
O5 W5 O2 87.5(5) . .
O5 W5 O3 98.0(6) . .
O5 W5 O7 163.9(4) . .
O5 W5 O8 93.7(4) . .
O7 W5 W2 82.1(3) . .
O7 W5 O8 71.9(4) . .
O8 W5 W2 40.7(3) . .
O15 W6 O17 85.6(4) . .
O15 W6 O25 72.0(4) . .
O17 W6 O25 75.1(4) . .
O18 W6 O15 93.8(5) . .
O18 W6 O17 97.4(5) . .
O18 W6 O19 100.6(5) . .
O18 W6 O25 164.1(4) . .
O19 W6 O15 158.2(4) . .
O19 W6 O17 76.4(4) . .
O19 W6 O25 91.4(4) . .
O24 W6 O15 99.0(5) . .
O24 W6 O17 158.4(5) . .
O24 W6 O18 103.4(6) . .
O24 W6 O19 93.6(5) . .
O24 W6 O25 86.2(5) . .
O10 W7 O15 76.8(4) . .
O11 W7 O10 74.9(4) . .
O11 W7 O15 74.7(4) . .
O12 W7 O10 90.2(5) . .
O12 W7 O11 101.0(5) . .
O12 W7 O15 166.9(5) . .
O12 W7 O25 103.4(5) . .
O14 W7 O10 166.8(4) . .
O14 W7 O11 102.9(5) . .
O14 W7 O12 103.0(6) . .
O14 W7 O15 90.0(5) . .
O14 W7 O25 101.7(5) . .
O25 W7 O10 74.0(4) . .
O25 W7 O11 140.1(5) . .
O25 W7 O15 74.5(4) . .
Ag1A Ag1 Ag42 147.8(13) . .
Ag1A Ag1 S1 148.3(18) . .
Ag1A Ag1 S1A 153.7(17) . .
Ag1A Ag1 S22 82.9(12) . 2_755
Ag1A Ag1 O4 89.2(11) . .
S1 Ag1 Ag42 47.3(7) . .
S1 Ag1 S22 128.3(10) . 2_755
S1 Ag1 O4 85.0(9) . .
S1A Ag1 Ag42 48.1(5) . .
S1A Ag1 S22 123.3(7) . 2_755
S1A Ag1 O4 92.2(7) . .
S22 Ag1 Ag42 86.8(4) 2_755 .
O4 Ag1 Ag42 60.6(4) . .
O4 Ag1 S22 91.5(5) . 2_755
Ag1 Ag1A Ag21 149.4(13) . .
Ag1 Ag1A S1 24.7(14) . .
Ag1 Ag1A S1A 19.2(12) . .
Ag1 Ag1A S2 156.5(12) . .
Ag1 Ag1A S22 82.5(12) . 2_755
Ag21 Ag1A S1 173.5(6) . .
S1A Ag1A Ag21 168.1(4) . .
S1A Ag1A S22 101.6(4) . 2_755
S2 Ag1A Ag21 53.0(2) . .
S2 Ag1A S1 133.4(7) . .
S2 Ag1A S1A 137.7(4) . .
S2 Ag1A S22 119.5(3) . 2_755
S22 Ag1A Ag21 66.94(13) 2_755 .
S22 Ag1A S1 106.8(7) 2_755 .
Ag2A Ag2 Ag3 43.4(5) . .
Ag2A Ag2 S2 77.7(5) . .
Ag2A Ag2 S11 81.5(5) . .
Ag2A Ag2 O6 86.1(5) . .
S2 Ag2 Ag3 46.6(3) . .
S11 Ag2 Ag3 92.9(2) . .
S11 Ag2 S2 136.0(3) . .
O6 Ag2 Ag3 120.8(3) . .
O6 Ag2 S2 106.2(3) . .
O6 Ag2 S11 110.6(4) . .
Ag2 Ag2A Ag3 120.2(6) . .
Ag2 Ag2A Ag30 127.3(5) . .
Ag2 Ag2A S2 80.9(6) . .
Ag2 Ag2A S11 76.6(5) . .
Ag2 Ag2A O6 72.3(5) . .
Ag3 Ag2A Ag30 76.2(3) . .
Ag3 Ag2A S2 53.3(3) . .
Ag3 Ag2A S11 108.2(3) . .
Ag3 Ag2A O6 145.9(4) . .
S2 Ag2A Ag30 129.3(4) . .
S2 Ag2A O6 103.6(4) . .
S11 Ag2A Ag30 51.3(2) . .
S11 Ag2A S2 135.2(3) . .
S11 Ag2A O6 105.6(4) . .
O6 Ag2A Ag30 123.7(4) . .
Ag2 Ag3 Ag21 99.45(13) . .
Ag2 Ag3 Ag25 119.27(16) . .
Ag2 Ag3 Ag30 71.66(13) . .
Ag2A Ag3 Ag2 16.41(19) . .
Ag2A Ag3 Ag21 102.3(2) . .
Ag2A Ag3 Ag25 104.0(3) . .
Ag2A Ag3 Ag30 61.4(2) . .
Ag2A Ag3 O26 74.8(4) . .
Ag2A Ag3 O29 145.7(7) . .
Ag3A Ag3 Ag2 159.6(3) . .
Ag3A Ag3 Ag2A 154.2(3) . .
Ag3A Ag3 Ag21 60.5(2) . .
Ag3A Ag3 Ag25 70.3(2) . .
Ag3A Ag3 Ag30 123.2(3) . .
Ag3A Ag3 S2 103.8(4) . .
Ag3A Ag3 O26 83.8(4) . .
Ag3A Ag3 O29 59.7(7) . .
Ag21 Ag3 Ag25 113.96(13) . .
Ag30 Ag3 Ag21 150.10(13) . .
Ag30 Ag3 Ag25 53.87(9) . .
S2 Ag3 Ag2 58.8(3) . .
S2 Ag3 Ag2A 68.9(3) . .
S2 Ag3 Ag21 46.4(2) . .
S2 Ag3 Ag25 152.2(2) . .
S2 Ag3 Ag30 130.1(3) . .
S2 Ag3 O26 105.1(4) . .
S2 Ag3 O29 121.0(8) . .
O26 Ag3 Ag2 90.5(3) . .
O26 Ag3 Ag21 84.1(3) . .
O26 Ag3 Ag25 48.0(3) . .
O26 Ag3 Ag30 67.9(3) . .
O26 Ag3 O29 125.7(7) . .
O29 Ag3 Ag2 136.6(7) . .
O29 Ag3 Ag21 106.7(7) . .
O29 Ag3 Ag25 80.6(7) . .
O29 Ag3 Ag30 98.3(8) . .
Ag3 Ag3A Ag21 95.6(2) . .
Ag3 Ag3A Ag25 86.0(2) . .
Ag3 Ag3A S2 48.3(3) . .
Ag3 Ag3A S10 134.5(3) . .
Ag3 Ag3A O26 64.4(3) . .
Ag3 Ag3A O29 87.5(8) . .
Ag21 Ag3A Ag25 134.35(13) . .
S2 Ag3A Ag21 49.91(15) . .
S2 Ag3A Ag25 127.4(2) . .
S2 Ag3A S10 154.1(2) . .
S10 Ag3A Ag21 111.1(2) . .
S10 Ag3A Ag25 49.0(2) . .
O26 Ag3A Ag21 89.5(3) . .
O26 Ag3A Ag25 50.3(3) . .
O26 Ag3A S2 82.9(3) . .
O26 Ag3A S10 79.2(3) . .
O29 Ag3A Ag21 135.4(8) . .
O29 Ag3A Ag25 90.3(8) . .
O29 Ag3A S2 108.8(8) . .
O29 Ag3A S10 97.1(8) . .
O29 Ag3A O26 130.6(9) . .
Ag4A Ag4 Ag23 34.7(6) . .
Ag4A Ag4 Ag24 75.5(6) . .
Ag4A Ag4 Ag25 107.7(6) . .
Ag4A Ag4 Ag26 177.1(6) . .
Ag4A Ag4 S10 54.6(6) . .
Ag4A Ag4 S13 125.1(7) . .
Ag24 Ag4 Ag23 81.57(10) . .
Ag24 Ag4 Ag26 105.27(14) . .
Ag25 Ag4 Ag23 100.40(14) . .
Ag25 Ag4 Ag24 176.58(16) . .
Ag25 Ag4 Ag26 71.58(10) . .
Ag26 Ag4 Ag23 147.90(11) . .
S10 Ag4 Ag23 47.79(18) . .
S10 Ag4 Ag24 127.0(2) . .
S10 Ag4 Ag25 55.65(17) . .
S10 Ag4 Ag26 125.46(18) . .
S13 Ag4 Ag23 136.52(19) . .
S13 Ag4 Ag24 55.71(17) . .
S13 Ag4 Ag25 121.9(2) . .
S13 Ag4 Ag26 54.40(18) . .
S13 Ag4 S10 173.6(3) . .
Ag4 Ag4A Ag23 133.8(7) . .
Ag4 Ag4A Ag24 87.5(6) . .
Ag4 Ag4A Ag25 56.7(5) . .
Ag4 Ag4A S10 107.1(7) . .
Ag4 Ag4A S13 40.3(5) . .
Ag4 Ag4A O28 149.2(10) . .
Ag23 Ag4A Ag24 96.2(2) . .
Ag23 Ag4A Ag25 107.6(3) . .
Ag23 Ag4A S13 141.4(3) . .
Ag24 Ag4A Ag25 144.2(4) . .
S10 Ag4A Ag23 60.4(3) . .
S10 Ag4A Ag24 156.4(4) . .
S10 Ag4A Ag25 53.1(3) . .
S10 Ag4A S13 146.8(4) . .
S10 Ag4A O28 103.4(7) . .
S13 Ag4A Ag24 52.36(19) . .
S13 Ag4A Ag25 94.0(3) . .
O28 Ag4A Ag23 67.0(6) . .
O28 Ag4A Ag24 65.3(6) . .
O28 Ag4A Ag25 148.9(7) . .
O28 Ag4A S13 108.9(6) . .
Ag5A Ag5 Ag29 155.1(11) . .
Ag5A Ag5 Ag32 143.3(12) . .
Ag5A Ag5 S16 97.2(10) . .
Ag5A Ag5 S17 96.6(10) . .
Ag29 Ag5 Ag32 59.56(14) . .
S16 Ag5 Ag29 57.9(2) . .
S16 Ag5 Ag32 114.6(3) . .
S17 Ag5 Ag29 107.1(3) . .
S17 Ag5 Ag32 47.5(2) . .
S17 Ag5 S16 157.1(4) . .
Ag5 Ag5A Ag26 112.4(11) . .
Ag5 Ag5A Ag29 19.4(8) . .
Ag5 Ag5A Ag31 95.5(9) . .
Ag5 Ag5A S12 165.1(13) . .
Ag5 Ag5A S16 66.5(9) . .
Ag5 Ag5A S17 66.2(10) . .
Ag26 Ag5A Ag29 95.13(19) . .
Ag26 Ag5A Ag31 125.9(2) . .
Ag29 Ag5A Ag31 113.86(19) . .
S12 Ag5A Ag26 52.8(2) . .
S12 Ag5A Ag29 146.7(3) . .
S12 Ag5A Ag31 94.9(3) . .
S12 Ag5A S16 100.2(4) . .
S12 Ag5A S17 128.4(4) . .
S16 Ag5A Ag26 54.0(2) . .
S16 Ag5A Ag29 47.1(2) . .
S16 Ag5A Ag31 155.0(3) . .
S17 Ag5A Ag26 169.8(3) . .
S17 Ag5A Ag29 84.8(2) . .
S17 Ag5A Ag31 46.01(19) . .
S17 Ag5A S16 129.5(4) . .
Ag6A Ag6 Ag7 72.2(6) . .
Ag6A Ag6 Ag7A 61.7(6) . .
Ag6A Ag6 Ag24 164.8(8) . .
Ag6A Ag6 S8 106.9(7) . .
Ag6A Ag6 S13 137.2(8) . .
Ag6A Ag6 O19 100.5(6) . .
Ag6A Ag6 O31 34.8(12) . .
Ag7 Ag6 Ag7A 11.49(11) . .
Ag24 Ag6 Ag7 95.31(18) . .
Ag24 Ag6 Ag7A 105.0(2) . .
S8 Ag6 Ag7 46.2(2) . .
S8 Ag6 Ag7A 51.7(2) . .
S8 Ag6 Ag24 57.9(2) . .
S13 Ag6 Ag7 144.2(3) . .
S13 Ag6 Ag7A 155.6(3) . .
S13 Ag6 Ag24 57.8(2) . .
S13 Ag6 S8 115.7(4) . .
S13 Ag6 O19 85.3(3) . .
S13 Ag6 O31 112.3(12) . .
O19 Ag6 Ag7 66.2(3) . .
O19 Ag6 Ag7A 74.3(3) . .
O19 Ag6 Ag24 81.6(3) . .
O19 Ag6 S8 88.5(3) . .
O19 Ag6 O31 129.3(13) . .
O31 Ag6 Ag7 102.7(11) . .
O31 Ag6 Ag7A 91.3(11) . .
O31 Ag6 Ag24 148.5(12) . .
O31 Ag6 S8 120.2(13) . .
Ag6 Ag6A Ag7 93.5(7) . .
Ag6 Ag6A Ag7A 105.6(7) . .
Ag6 Ag6A Ag15 157.1(7) . .
Ag6 Ag6A S8 58.9(7) . .
Ag6 Ag6A S13 32.4(6) . .
Ag6 Ag6A O31 132.4(16) . .
Ag7 Ag6A Ag7A 13.11(11) . .
Ag7 Ag6A Ag15 66.95(12) . .
Ag7 Ag6A S8 45.59(18) . .
Ag15 Ag6A Ag7A 56.44(16) . .
S8 Ag6A Ag7A 53.0(2) . .
S8 Ag6A Ag15 108.5(2) . .
S13 Ag6A Ag7 122.5(2) . .
S13 Ag6A Ag7A 135.5(3) . .
S13 Ag6A Ag15 153.57(19) . .
S13 Ag6A S8 91.1(3) . .
O31 Ag6A Ag7 126.6(14) . .
O31 Ag6A Ag7A 113.6(14) . .
O31 Ag6A Ag15 70.6(15) . .
O31 Ag6A S8 130.9(17) . .
O31 Ag6A S13 110.0(14) . .
Ag6 Ag7 Ag15 71.85(14) . .
Ag6A Ag7 Ag6 14.26(10) . .
Ag6A Ag7 Ag15 57.88(12) . .
Ag6A Ag7 Ag16 111.26(15) . .
Ag7A Ag7 Ag6 106.5(8) . .
Ag7A Ag7 Ag6A 93.3(8) . .
Ag7A Ag7 Ag15 48.4(7) . .
Ag7A Ag7 Ag16 138.1(8) . .
Ag7A Ag7 S8 118.5(8) . .
Ag7A Ag7 S14 29.7(7) . .
Ag16 Ag7 Ag6 97.30(15) . .
Ag16 Ag7 Ag15 169.14(14) . .
S8 Ag7 Ag6 56.7(3) . .
S8 Ag7 Ag6A 67.6(3) . .
S8 Ag7 Ag15 120.2(3) . .
S8 Ag7 Ag16 50.4(3) . .
S8 Ag7 S14 148.2(3) . .
S14 Ag7 Ag6 119.3(2) . .
S14 Ag7 Ag6A 105.2(2) . .
S14 Ag7 Ag15 47.75(16) . .
S14 Ag7 Ag16 142.9(2) . .
Ag6A Ag7A Ag6 12.65(11) . .
Ag7 Ag7A Ag6 62.0(7) . .
Ag7 Ag7A Ag6A 73.6(8) . .
Ag7 Ag7A Ag15 121.2(8) . .
Ag7 Ag7A S8 48.4(7) . .
Ag7 Ag7A S14 140.3(9) . .
Ag7 Ag7A C89 159.4(13) . .
Ag15 Ag7A Ag6 73.54(19) . .
Ag15 Ag7A Ag6A 61.32(17) . .
S8 Ag7A Ag6 50.6(2) . .
S8 Ag7A Ag6A 61.5(3) . .
S8 Ag7A Ag15 121.7(3) . .
S8 Ag7A C89 128.8(6) . .
S14 Ag7A Ag6 130.6(4) . .
S14 Ag7A Ag6A 118.6(4) . .
S14 Ag7A Ag15 57.3(3) . .
S14 Ag7A S8 171.2(4) . .
S14 Ag7A C89 43.0(5) . .
C89 Ag7A Ag6 135.4(9) . .
C89 Ag7A Ag6A 125.1(9) . .
C89 Ag7A Ag15 78.5(8) . .
Ag20 Ag8 Ag9 103.85(6) 2_755 .
S5 Ag8 Ag9 108.84(10) 2_755 .
S5 Ag8 Ag20 51.41(11) 2_755 2_755
S14 Ag8 Ag9 83.40(19) . .
S14 Ag8 Ag20 155.31(18) . 2_755
S14 Ag8 S5 103.90(19) . 2_755
S14 Ag8 S22 132.6(2) . .
S22 Ag8 Ag9 49.32(10) . .
S22 Ag8 Ag20 60.23(11) . 2_755
S22 Ag8 S5 95.70(14) . 2_755
O42 Ag8 Ag9 137.8(6) 2_755 .
O42 Ag8 Ag20 76.5(6) 2_755 2_755
O42 Ag8 S5 103.8(7) 2_755 2_755
O42 Ag8 S14 114.1(6) 2_755 .
O42 Ag8 S22 102.1(6) 2_755 .
Ag10 Ag9 Ag8 131.50(8) . .
Ag10 Ag9 Ag13 57.67(4) . .
Ag13 Ag9 Ag8 108.52(6) . .
Ag42 Ag9 Ag8 110.90(6) 2_755 .
Ag42 Ag9 Ag10 109.86(7) 2_755 .
Ag42 Ag9 Ag13 76.87(7) 2_755 .
S22 Ag9 Ag8 54.07(11) . .
S22 Ag9 Ag10 94.33(10) . .
S22 Ag9 Ag13 54.57(11) . .
S22 Ag9 Ag42 99.43(14) . 2_755
O18 Ag9 Ag8 83.3(3) . .
O18 Ag9 Ag10 83.5(2) . .
O18 Ag9 Ag13 137.5(3) . .
O18 Ag9 Ag42 138.2(3) . 2_755
O18 Ag9 S22 119.4(3) . .
O22 Ag9 Ag8 131.3(3) . .
O22 Ag9 Ag10 94.1(3) . .
O22 Ag9 Ag13 110.9(3) . .
O22 Ag9 Ag42 54.1(3) . 2_755
O22 Ag9 S22 153.5(4) . .
O22 Ag9 O18 86.5(4) . .
Ag9 Ag10 Ag11 68.63(5) . .
Ag12 Ag10 Ag9 76.68(6) 2_755 .
Ag12 Ag10 Ag9 117.68(5) . .
Ag12 Ag10 Ag11 68.61(4) . .
Ag12 Ag10 Ag11 117.71(5) 2_755 .
Ag12 Ag10 Ag12 85.56(5) . 2_755
Ag12 Ag10 Ag13 59.76(4) . 2_755
Ag12 Ag10 Ag13 59.31(4) 2_755 2_755
Ag12 Ag10 Ag13 58.26(4) . .
Ag12 Ag10 Ag13 58.59(4) 2_755 .
Ag13 Ag10 Ag9 135.90(7) 2_755 .
Ag13 Ag10 Ag9 61.58(4) . .
Ag13 Ag10 Ag11 59.59(4) . .
Ag13 Ag10 Ag11 128.37(5) 2_755 .
Ag13 Ag10 Ag13 90.79(5) 2_755 .
O8 Ag10 Ag9 127.1(3) . .
O8 Ag10 Ag11 75.2(2) . .
O8 Ag10 Ag12 80.8(2) . .
O8 Ag10 Ag12 156.1(3) . 2_755
O8 Ag10 Ag13 126.7(2) . .
O8 Ag10 Ag13 96.8(3) . 2_755
O17 Ag10 Ag9 74.9(2) . .
O17 Ag10 Ag11 130.9(3) . .
O17 Ag10 Ag12 160.4(3) . .
O17 Ag10 Ag12 82.9(3) . 2_755
O17 Ag10 Ag13 126.3(3) . .
O17 Ag10 Ag13 100.7(3) . 2_755
O17 Ag10 O8 104.0(4) . .
Ag10 Ag11 Ag12 51.33(3) . .
Ag10 Ag11 Ag19 130.15(6) . 2_755
Ag10 Ag11 Ag20 147.44(5) . 2_755
Ag10 Ag11 Ag22 115.67(5) . 2_755
Ag12 Ag11 Ag19 141.00(5) . 2_755
Ag13 Ag11 Ag10 58.03(4) . .
Ag13 Ag11 Ag12 52.23(4) . .
Ag13 Ag11 Ag19 166.28(5) . 2_755
Ag13 Ag11 Ag20 108.92(6) . 2_755
Ag13 Ag11 Ag22 78.30(5) . 2_755
Ag20 Ag11 Ag12 147.71(6) 2_755 .
Ag20 Ag11 Ag19 57.98(5) 2_755 2_755
Ag22 Ag11 Ag12 64.93(4) 2_755 .
Ag22 Ag11 Ag19 103.49(5) 2_755 2_755
Ag22 Ag11 Ag20 86.97(5) 2_755 2_755
S22 Ag11 Ag10 93.91(12) . .
S22 Ag11 Ag12 107.93(12) . .
S22 Ag11 Ag13 55.84(12) . .
S22 Ag11 Ag19 110.59(12) . 2_755
S22 Ag11 Ag20 58.31(12) . 2_755
S22 Ag11 Ag22 97.86(12) . 2_755
S22 Ag11 O9 112.1(3) . .
O3 Ag11 Ag10 95.2(3) . .
O3 Ag11 Ag12 68.7(4) . .
O3 Ag11 Ag13 119.8(4) . .
O3 Ag11 Ag19 72.6(4) . 2_755
O3 Ag11 Ag20 115.9(3) . 2_755
O3 Ag11 Ag22 66.6(3) . 2_755
O3 Ag11 S22 164.3(3) . .
O3 Ag11 O9 82.3(4) . .
O9 Ag11 Ag10 79.0(2) . .
O9 Ag11 Ag12 117.0(2) . .
O9 Ag11 Ag13 131.7(2) . .
O9 Ag11 Ag19 51.9(2) . 2_755
O9 Ag11 Ag20 95.2(2) . 2_755
O9 Ag11 Ag22 146.0(2) . 2_755
Ag10 Ag12 Ag10 94.44(5) . 2_755
Ag10 Ag12 Ag11 119.84(5) 2_755 .
Ag10 Ag12 Ag11 60.06(4) . .
Ag10 Ag12 Ag13 61.71(4) 2_755 .
Ag10 Ag12 Ag13 63.70(5) 2_755 2_755
Ag10 Ag12 Ag13 61.58(4) . 2_755
Ag10 Ag12 Ag13 63.99(4) . .
Ag10 Ag12 Ag42 104.12(6) 2_755 .
Ag10 Ag12 Ag42 115.75(6) . .
Ag11 Ag12 Ag42 135.84(6) . .
Ag13 Ag12 Ag11 58.13(4) . .
Ag13 Ag12 Ag11 121.63(5) 2_755 .
Ag13 Ag12 Ag13 95.23(5) . 2_755
Ag13 Ag12 Ag42 73.16(5) 2_755 .
Ag13 Ag12 Ag42 165.15(7) . .
O5 Ag12 Ag10 103.1(3) . .
O5 Ag12 Ag10 145.6(3) . 2_755
O5 Ag12 Ag11 94.5(3) . .
O5 Ag12 Ag13 99.1(3) . 2_755
O5 Ag12 Ag13 152.6(3) . .
O5 Ag12 Ag42 41.6(3) . .
O21 Ag12 Ag10 152.8(3) 2_755 .
O21 Ag12 Ag10 99.6(3) 2_755 2_755
O21 Ag12 Ag11 92.8(3) 2_755 .
O21 Ag12 Ag13 102.8(2) 2_755 .
O21 Ag12 Ag13 145.6(3) 2_755 2_755
O21 Ag12 Ag42 83.3(2) 2_755 .
O21 Ag12 O5 77.8(4) 2_755 .
Ag10 Ag13 Ag9 60.76(4) . .
Ag10 Ag13 Ag9 134.36(6) 2_755 .
Ag10 Ag13 Ag10 89.21(5) 2_755 .
Ag10 Ag13 Ag11 62.38(4) . .
Ag10 Ag13 Ag11 128.61(5) 2_755 .
Ag11 Ag13 Ag9 69.37(6) . .
Ag12 Ag13 Ag9 75.90(5) 2_755 .
Ag12 Ag13 Ag9 116.40(6) . .
Ag12 Ag13 Ag10 57.75(4) . .
Ag12 Ag13 Ag10 58.66(4) 2_755 2_755
Ag12 Ag13 Ag10 58.98(4) . 2_755
Ag12 Ag13 Ag10 57.71(4) 2_755 .
Ag12 Ag13 Ag11 69.64(5) . .
Ag12 Ag13 Ag11 119.61(6) 2_755 .
Ag12 Ag13 Ag12 84.77(5) . 2_755
S22 Ag13 Ag9 49.94(10) . .
S22 Ag13 Ag10 175.68(11) . 2_755
S22 Ag13 Ag10 93.41(11) . .
S22 Ag13 Ag11 50.35(11) . .
S22 Ag13 Ag12 119.83(12) . .
S22 Ag13 Ag12 125.67(11) . 2_755
O4 Ag13 Ag9 100.2(2) 2_755 .
O4 Ag13 Ag10 81.7(3) 2_755 2_755
O4 Ag13 Ag10 141.0(3) 2_755 .
O4 Ag13 Ag11 146.9(3) 2_755 .
O4 Ag13 Ag12 85.8(3) 2_755 2_755
O4 Ag13 Ag12 138.5(2) 2_755 .
O4 Ag13 S22 98.3(3) 2_755 .
O4 Ag13 O16 77.7(4) 2_755 2_755
O16 Ag13 Ag9 145.3(2) 2_755 .
O16 Ag13 Ag10 138.0(2) 2_755 .
O16 Ag13 Ag10 80.1(3) 2_755 2_755
O16 Ag13 Ag11 93.3(3) 2_755 .
O16 Ag13 Ag12 137.4(3) 2_755 2_755
O16 Ag13 Ag12 82.4(2) 2_755 .
O16 Ag13 S22 95.7(3) 2_755 .
S5 Ag14 Ag15 123.75(13) 2_755 .
S5 Ag14 S15 141.32(17) 2_755 .
S5 Ag14 O9 80.1(2) 2_755 .
S15 Ag14 Ag15 55.36(12) . .
S15 Ag14 O9 129.0(3) . .
O9 Ag14 Ag15 137.4(3) . .
Ag6A Ag15 Ag7 55.17(12) . .
Ag7A Ag15 Ag6A 62.24(17) . .
Ag7A Ag15 Ag7 10.39(12) . .
Ag7A Ag15 Ag14 109.89(14) . .
Ag14 Ag15 Ag6A 128.21(11) . .
Ag14 Ag15 Ag7 107.54(9) . .
S14 Ag15 Ag6A 105.1(2) . .
S14 Ag15 Ag7 50.4(2) . .
S14 Ag15 Ag7A 42.9(2) . .
S14 Ag15 Ag14 82.84(15) . .
S14 Ag15 S15 134.0(2) . .
S15 Ag15 Ag6A 111.47(17) . .
S15 Ag15 Ag7 145.89(15) . .
S15 Ag15 Ag7A 154.76(18) . .
S15 Ag15 Ag14 52.71(12) . .
O32 Ag15 Ag6A 79.3(12) . .
O32 Ag15 Ag7 103.7(16) . .
O32 Ag15 Ag7A 99.0(16) . .
O32 Ag15 Ag14 146.9(15) . .
O32 Ag15 S14 109.8(14) . .
O32 Ag15 S15 103.8(16) . .
Ag7 Ag16 Ag17 131.69(10) . .
S7 Ag16 Ag7 143.25(18) . .
S7 Ag16 Ag17 47.23(16) . .
S7 Ag16 S8 167.1(3) . .
S8 Ag16 Ag7 47.4(2) . .
S8 Ag16 Ag17 136.43(19) . .
S6 Ag17 Ag16 130.97(16) . .
S6 Ag17 S7 155.92(19) . .
S7 Ag17 Ag16 46.0(2) . .
S3 Ag18 Ag22 47.77(11) . .
S4 Ag18 Ag22 144.40(13) . .
S4 Ag18 S3 109.82(16) . .
S4 Ag18 O3 89.6(4) . 2_755
S6 Ag18 Ag22 69.08(13) . .
S6 Ag18 S3 100.73(18) . .
S6 Ag18 S4 145.79(18) . .
S6 Ag18 O3 107.1(3) . 2_755
O3 Ag18 Ag22 65.4(3) 2_755 .
O3 Ag18 S3 87.5(3) 2_755 .
Ag20 Ag19 Ag11 58.41(5) . 2_755
Ag20 Ag19 Ag35 172.42(8) . 2_755
Ag35 Ag19 Ag11 114.25(6) 2_755 2_755
S4 Ag19 Ag11 107.14(14) . 2_755
S4 Ag19 Ag20 124.28(14) . .
S4 Ag19 Ag35 54.09(12) . 2_755
S5 Ag19 Ag11 84.35(14) . 2_755
S5 Ag19 Ag20 52.24(14) . .
S5 Ag19 Ag35 131.73(15) . 2_755
S5 Ag19 S4 164.07(18) . .
Ag8 Ag20 Ag11 82.95(6) 2_755 2_755
Ag8 Ag20 Ag19 102.40(6) 2_755 .
Ag8 Ag20 Ag21 104.61(8) 2_755 .
Ag19 Ag20 Ag11 63.61(5) . 2_755
Ag19 Ag20 Ag21 127.40(6) . .
Ag21 Ag20 Ag11 75.99(6) . 2_755
S3 Ag20 Ag8 146.27(15) . 2_755
S3 Ag20 Ag11 71.20(11) . 2_755
S3 Ag20 Ag19 85.49(16) . .
S3 Ag20 Ag21 48.99(16) . .
S3 Ag20 S5 133.4(2) . .
S3 Ag20 S22 93.67(16) . 2_755
S5 Ag20 Ag8 62.69(13) . 2_755
S5 Ag20 Ag11 85.50(11) . 2_755
S5 Ag20 Ag19 47.90(12) . .
S5 Ag20 Ag21 159.01(13) . .
S5 Ag20 S22 98.46(15) . 2_755
S22 Ag20 Ag8 52.60(9) 2_755 2_755
S22 Ag20 Ag11 46.27(9) 2_755 2_755
S22 Ag20 Ag19 104.96(11) 2_755 .
S22 Ag20 Ag21 61.52(11) 2_755 .
O41 Ag20 Ag8 83.4(6) . 2_755
O41 Ag20 Ag11 155.1(7) . 2_755
O41 Ag20 Ag19 140.1(7) . .
O41 Ag20 Ag21 87.5(6) . .
O41 Ag20 S3 111.6(6) . .
O41 Ag20 S5 106.3(6) . .
O41 Ag20 S22 109.4(7) . 2_755
Ag1A Ag21 Ag3 88.57(11) . .
Ag1A Ag21 Ag20 92.66(8) . .
Ag1A Ag21 Ag22 124.48(9) . .
Ag3A Ag21 Ag1A 112.44(13) . .
Ag3A Ag21 Ag3 23.88(10) . .
Ag3A Ag21 Ag20 144.96(11) . .
Ag3A Ag21 Ag22 95.27(9) . .
Ag20 Ag21 Ag3 154.50(9) . .
Ag22 Ag21 Ag3 110.67(8) . .
Ag22 Ag21 Ag20 89.49(7) . .
S2 Ag21 Ag1A 52.6(2) . .
S2 Ag21 Ag3 40.4(2) . .
S2 Ag21 Ag3A 62.8(2) . .
S2 Ag21 Ag20 125.9(2) . .
S2 Ag21 Ag22 143.09(18) . .
S2 Ag21 S3 158.9(2) . .
S3 Ag21 Ag1A 140.27(15) . .
S3 Ag21 Ag3 131.06(15) . .
S3 Ag21 Ag3A 107.23(15) . .
S3 Ag21 Ag20 51.09(12) . .
S3 Ag21 Ag22 51.58(11) . .
Ag11 Ag22 Ag23 163.47(7) 2_755 .
Ag18 Ag22 Ag11 76.99(5) . 2_755
Ag18 Ag22 Ag23 87.23(6) . .
Ag21 Ag22 Ag11 79.03(5) . 2_755
Ag21 Ag22 Ag18 115.71(7) . .
Ag21 Ag22 Ag23 112.84(7) . .
S3 Ag22 Ag11 72.87(12) . 2_755
S3 Ag22 Ag18 64.00(16) . .
S3 Ag22 Ag21 52.05(16) . .
S3 Ag22 Ag23 104.73(12) . .
O21 Ag22 Ag11 99.2(3) . 2_755
O21 Ag22 Ag18 108.0(3) . .
O21 Ag22 Ag21 134.4(3) . .
O21 Ag22 Ag23 80.9(2) . .
O21 Ag22 S3 169.5(3) . .
Ag4A Ag23 Ag4 11.45(19) . .
Ag4A Ag23 Ag22 124.4(2) . .
Ag22 Ag23 Ag4 113.12(8) . .
S6 Ag23 Ag4 152.43(17) . .
S6 Ag23 Ag4A 153.5(2) . .
S6 Ag23 Ag22 66.63(12) . .
S6 Ag23 S10 151.5(4) . .
S10 Ag23 Ag4 54.8(3) . .
S10 Ag23 Ag4A 54.9(3) . .
S10 Ag23 Ag22 98.1(3) . .
Ag4A Ag24 Ag4 16.99(17) . .
Ag6 Ag24 Ag4 86.34(13) . .
Ag6 Ag24 Ag4A 103.2(2) . .
S8 Ag24 Ag4 134.1(2) . .
S8 Ag24 Ag4A 145.8(2) . .
S8 Ag24 Ag6 56.4(3) . .
S13 Ag24 Ag4 47.2(2) . .
S13 Ag24 Ag4A 62.8(3) . .
S13 Ag24 Ag6 48.6(2) . .
S13 Ag24 S8 104.9(3) . .
O23 Ag24 Ag4 75.3(3) . .
O23 Ag24 Ag4A 72.8(3) . .
O23 Ag24 Ag6 93.7(3) . .
O23 Ag24 S8 81.0(3) . .
O23 Ag24 S13 104.9(3) . .
O27 Ag24 Ag4 113.9(6) . .
O27 Ag24 Ag4A 97.4(6) . .
O27 Ag24 Ag6 157.9(6) . .
O27 Ag24 S8 108.5(6) . .
O27 Ag24 S13 141.0(6) . .
O27 Ag24 O23 99.8(7) . .
Ag3 Ag25 Ag26 128.80(9) . .
Ag3A Ag25 Ag3 23.70(11) . .
Ag3A Ag25 Ag26 139.23(9) . .
Ag4 Ag25 Ag3 130.44(13) . .
Ag4 Ag25 Ag3A 112.87(14) . .
Ag4 Ag25 Ag4A 15.58(17) . .
Ag4 Ag25 Ag26 58.02(10) . .
Ag4 Ag25 Ag30 147.71(13) . .
Ag4A Ag25 Ag3 123.00(18) . .
Ag4A Ag25 Ag3A 102.06(19) . .
Ag4A Ag25 Ag26 73.59(18) . .
Ag30 Ag25 Ag3 61.74(11) . .
Ag30 Ag25 Ag3A 85.05(11) . .
Ag30 Ag25 Ag4A 162.63(19) . .
Ag30 Ag25 Ag26 90.62(9) . .
S10 Ag25 Ag3 83.2(3) . .
S10 Ag25 Ag3A 59.6(3) . .
S10 Ag25 Ag4 61.0(2) . .
S10 Ag25 Ag4A 46.3(3) . .
S10 Ag25 Ag26 117.5(2) . .
S10 Ag25 Ag30 144.6(3) . .
S10 Ag25 O30 96.8(7) . .
S12 Ag25 Ag3 113.2(2) . .
S12 Ag25 Ag3A 136.8(2) . .
S12 Ag25 Ag4 104.2(2) . .
S12 Ag25 Ag4A 118.2(3) . .
S12 Ag25 Ag26 51.00(18) . .
S12 Ag25 Ag30 52.0(2) . .
S12 Ag25 S10 163.5(3) . .
S12 Ag25 O26 102.6(4) . .
S12 Ag25 O30 94.0(7) . .
O26 Ag25 Ag3 43.6(3) . .
O26 Ag25 Ag3A 51.9(3) . .
O26 Ag25 Ag4 98.3(3) . .
O26 Ag25 Ag4A 100.7(3) . .
O26 Ag25 Ag26 88.4(3) . .
O26 Ag25 Ag30 71.0(3) . .
O26 Ag25 S10 87.7(4) . .
O26 Ag25 O30 100.2(7) . .
O30 Ag25 Ag3 57.9(7) . .
O30 Ag25 Ag3A 63.5(7) . .
O30 Ag25 Ag4 150.4(7) . .
O30 Ag25 Ag4A 136.1(7) . .
O30 Ag25 Ag26 145.0(7) . .
O30 Ag25 Ag30 61.3(7) . .
Ag4 Ag26 Ag5A 137.13(15) . .
Ag4 Ag26 Ag25 50.40(8) . .
Ag5A Ag26 Ag25 88.06(13) . .
S12 Ag26 Ag4 92.4(3) . .
S12 Ag26 Ag5A 44.9(3) . .
S12 Ag26 Ag25 45.8(2) . .
S12 Ag26 S16 91.2(3) . .
S13 Ag26 Ag4 47.4(2) . .
S13 Ag26 Ag5A 151.82(18) . .
S13 Ag26 Ag25 95.3(3) . .
S13 Ag26 S12 124.7(3) . .
S13 Ag26 S16 113.0(3) . .
S13 Ag26 O25 116.9(3) . .
S16 Ag26 Ag4 156.38(15) . .
S16 Ag26 Ag5A 51.82(18) . .
S16 Ag26 Ag25 136.94(16) . .
O25 Ag26 Ag4 91.0(3) . .
O25 Ag26 Ag5A 91.2(3) . .
O25 Ag26 Ag25 79.8(3) . .
O25 Ag26 S12 95.9(3) . .
O25 Ag26 S16 111.8(3) . .
Ag28 Ag27 Ag29 57.20(5) . .
S15 Ag27 Ag28 52.45(11) . .
S15 Ag27 Ag29 104.60(12) . .
S15 Ag27 O24 77.0(3) . .
S16 Ag27 Ag28 93.69(14) . .
S16 Ag27 Ag29 51.31(18) . .
S16 Ag27 S15 145.16(18) . .
S16 Ag27 O24 88.7(4) . .
O24 Ag27 Ag28 77.3(3) . .
O24 Ag27 Ag29 111.3(3) . .
Ag27 Ag28 Ag34 171.03(7) . .
Ag29 Ag28 Ag27 63.76(6) . .
Ag29 Ag28 Ag34 108.46(6) . .
S15 Ag28 Ag27 54.44(13) . .
S15 Ag28 Ag29 112.34(14) . .
S15 Ag28 Ag34 129.66(13) . .
S15 Ag28 S21 144.9(2) . .
S15 Ag28 O13 102.1(3) . .
S15 Ag28 O14 124.9(3) . .
S21 Ag28 Ag27 118.01(13) . .
S21 Ag28 Ag29 55.37(12) . .
S21 Ag28 Ag34 53.57(12) . .
O13 Ag28 Ag27 140.2(3) . .
O13 Ag28 Ag29 144.8(3) . .
O13 Ag28 Ag34 48.7(3) . .
O13 Ag28 S21 99.3(3) . .
O13 Ag28 O14 79.6(4) . .
O14 Ag28 Ag27 89.2(3) . .
O14 Ag28 Ag29 75.0(3) . .
O14 Ag28 Ag34 93.0(2) . .
O14 Ag28 S21 86.2(3) . .
Ag5 Ag29 Ag5A 5.5(2) . .
Ag5 Ag29 Ag27 100.89(18) . .
Ag5 Ag29 Ag28 102.22(19) . .
Ag5 Ag29 Ag32 71.65(18) . .
Ag27 Ag29 Ag5A 95.96(15) . .
Ag28 Ag29 Ag5A 101.85(16) . .
Ag28 Ag29 Ag27 59.04(5) . .
Ag28 Ag29 Ag32 115.30(8) . .
Ag32 Ag29 Ag5A 76.84(15) . .
Ag32 Ag29 Ag27 170.10(13) . .
S16 Ag29 Ag5 57.9(2) . .
S16 Ag29 Ag5A 52.4(2) . .
S16 Ag29 Ag27 50.11(16) . .
S16 Ag29 Ag28 94.26(17) . .
S16 Ag29 Ag32 126.0(2) . .
S16 Ag29 S21 141.6(2) . .
S21 Ag29 Ag5 102.6(2) . .
S21 Ag29 Ag5A 107.0(2) . .
S21 Ag29 Ag27 113.13(13) . .
S21 Ag29 Ag28 55.11(12) . .
S21 Ag29 Ag32 63.58(13) . .
O33 Ag29 Ag5 130.9(6) . .
O33 Ag29 Ag5A 131.4(6) . .
O33 Ag29 Ag27 106.7(6) . .
O33 Ag29 Ag28 126.7(6) . .
O33 Ag29 Ag32 83.2(6) . .
O33 Ag29 S16 115.0(6) . .
O33 Ag29 S21 102.7(6) . .
Ag2A Ag30 Ag3 42.33(17) . .
Ag2A Ag30 Ag25 97.40(17) . .
Ag25 Ag30 Ag3 64.39(10) . .
Ag31 Ag30 Ag2A 89.17(17) . .
Ag31 Ag30 Ag3 130.89(11) . .
Ag31 Ag30 Ag25 150.41(12) . .
S11 Ag30 Ag2A 53.7(2) . .
S11 Ag30 Ag3 83.9(2) . .
S11 Ag30 Ag25 148.2(2) . .
S11 Ag30 Ag31 53.72(19) . .
S11 Ag30 S12 158.3(3) . .
S12 Ag30 Ag2A 135.0(2) . .
S12 Ag30 Ag3 115.5(3) . .
S12 Ag30 Ag25 51.7(2) . .
S12 Ag30 Ag31 104.6(3) . .
Ag30 Ag31 Ag5A 66.78(13) . .
S11 Ag31 Ag5A 118.9(2) . .
S11 Ag31 Ag30 52.33(19) . .
S11 Ag31 S18 105.1(2) . .
S17 Ag31 Ag5A 49.1(2) . .
S17 Ag31 Ag30 108.87(19) . .
S17 Ag31 S11 153.6(2) . .
S17 Ag31 S18 101.2(2) . .
S18 Ag31 Ag5A 115.35(18) . .
S18 Ag31 Ag30 135.02(17) . .
Ag29 Ag32 Ag5 48.78(12) . .
Ag33 Ag32 Ag5 83.86(14) . .
Ag33 Ag32 Ag29 89.75(8) . .
Ag33 Ag32 S21 49.23(12) . .
S17 Ag32 Ag5 44.9(2) . .
S17 Ag32 Ag29 93.72(19) . .
S17 Ag32 Ag33 80.99(16) . .
S17 Ag32 S21 110.6(2) . .
S21 Ag32 Ag5 80.08(17) . .
S21 Ag32 Ag29 50.71(10) . .
O34 Ag32 Ag5 107.5(6) . .
O34 Ag32 Ag29 76.7(6) . .
O34 Ag32 Ag33 147.1(5) . .
O34 Ag32 S17 129.0(6) . .
O34 Ag32 S21 101.3(6) . .
O34 Ag32 O44 93.6(9) . .
O44 Ag32 Ag5 156.7(6) . .
O44 Ag32 Ag29 150.5(6) . .
O44 Ag32 Ag33 83.6(6) . .
O44 Ag32 S17 113.4(6) . .
O44 Ag32 S21 106.0(5) . .
Ag32 Ag33 Ag34 119.85(9) . .
Ag32 Ag33 Ag39 159.75(9) . .
Ag39 Ag33 Ag34 60.22(5) . .
S18 Ag33 Ag32 121.55(16) . .
S18 Ag33 Ag34 113.54(15) . .
S18 Ag33 Ag39 53.33(14) . .
S21 Ag33 Ag32 65.92(14) . .
S21 Ag33 Ag34 54.41(13) . .
S21 Ag33 Ag39 108.09(14) . .
S21 Ag33 S18 148.9(2) . .
O43 Ag33 Ag32 78.4(6) . .
O43 Ag33 Ag34 114.6(6) . .
O43 Ag33 Ag39 121.0(6) . .
O43 Ag33 S18 100.2(6) . .
O43 Ag33 S21 110.9(6) . .
Ag33 Ag34 Ag28 86.47(5) . .
Ag35 Ag34 Ag28 110.39(6) . .
Ag35 Ag34 Ag33 146.33(8) . .
Ag35 Ag34 Ag39 90.28(6) . .
Ag39 Ag34 Ag28 103.25(6) . .
Ag39 Ag34 Ag33 56.85(6) . .
S20 Ag34 Ag28 139.84(13) . .
S20 Ag34 Ag33 96.16(11) . .
S20 Ag34 Ag35 52.01(11) . .
S20 Ag34 Ag39 49.34(11) . .
S21 Ag34 Ag28 51.44(11) . .
S21 Ag34 Ag33 49.55(13) . .
S21 Ag34 Ag35 160.36(12) . .
S21 Ag34 Ag39 100.75(15) . .
S21 Ag34 S20 145.71(17) . .
O13 Ag34 Ag28 50.8(3) . .
O13 Ag34 Ag33 108.8(3) . .
O13 Ag34 Ag35 66.8(3) . .
O13 Ag34 Ag39 78.6(3) . .
O13 Ag34 S20 91.2(3) . .
O13 Ag34 S21 99.3(3) . .
O35 Ag34 Ag28 93.6(4) . .
O35 Ag34 Ag33 138.5(4) . .
O35 Ag34 Ag35 71.5(4) . .
O35 Ag34 Ag39 158.7(4) . .
O35 Ag34 S20 109.5(4) . .
O35 Ag34 S21 99.9(4) . .
O35 Ag34 O13 103.0(5) . .
Ag34 Ag35 Ag19 126.07(6) . 2_755
Ag36 Ag35 Ag19 94.76(7) . 2_755
Ag36 Ag35 Ag34 130.29(7) . .
S4 Ag35 Ag19 46.87(11) 2_755 2_755
S4 Ag35 Ag34 172.25(13) 2_755 .
S4 Ag35 Ag36 53.41(10) 2_755 .
S20 Ag35 Ag19 148.20(15) . 2_755
S20 Ag35 Ag34 60.15(12) . .
S20 Ag35 Ag36 70.23(13) . .
S20 Ag35 S4 123.43(16) . 2_755
O36 Ag35 Ag19 71.4(4) . 2_755
O36 Ag35 Ag34 88.8(5) . .
O36 Ag35 Ag36 135.0(5) . .
O36 Ag35 S4 91.0(5) . 2_755
O36 Ag35 S20 138.9(5) . .
Ag35 Ag36 Ag37 96.09(7) . .
S4 Ag36 Ag35 59.16(12) 2_755 .
S4 Ag36 Ag37 146.21(13) 2_755 .
O1 Ag36 Ag35 108.1(3) . .
O1 Ag36 Ag37 58.7(3) . .
O1 Ag36 S4 104.5(3) . 2_755
O38 Ag36 Ag35 133.6(5) . .
O38 Ag36 Ag37 83.4(4) . .
O38 Ag36 S4 130.1(5) . 2_755
O38 Ag36 O1 110.7(6) . .
Ag36 Ag37 Ag39 106.16(6) . .
Ag36 Ag37 Ag41 109.77(8) . .
Ag41 Ag37 Ag39 110.78(7) . .
S19 Ag37 Ag36 157.5(2) . .
S19 Ag37 Ag39 81.16(16) . .
S19 Ag37 Ag41 48.5(2) . .
S19 Ag37 S20 126.5(2) . .
S20 Ag37 Ag36 67.35(12) . .
S20 Ag37 Ag39 46.47(11) . .
S20 Ag37 Ag41 148.14(13) . .
O37 Ag37 Ag36 75.0(4) . .
O37 Ag37 Ag39 154.2(5) . .
O37 Ag37 Ag41 92.3(5) . .
O37 Ag37 S19 107.8(5) . .
O37 Ag37 S20 116.0(5) . .
Ag39 Ag38 Ag40 126.51(9) . .
S18 Ag38 Ag39 52.98(14) . .
S18 Ag38 Ag40 173.02(15) . .
S18 Ag38 S19 129.7(2) . .
S19 Ag38 Ag39 87.95(16) . .
S19 Ag38 Ag40 55.47(19) . .
O6 Ag38 Ag39 93.1(3) . .
O6 Ag38 Ag40 58.6(3) . .
O6 Ag38 S18 114.7(3) . .
O6 Ag38 S19 95.5(3) . .
O39 Ag38 Ag39 155.0(7) . .
O39 Ag38 Ag40 72.2(7) . .
O39 Ag38 S18 110.7(7) . .
O39 Ag38 S19 92.1(6) . .
O39 Ag38 O6 111.8(7) . .
Ag33 Ag39 Ag34 62.92(6) . .
Ag33 Ag39 Ag37 146.86(7) . .
Ag33 Ag39 Ag38 107.19(8) . .
Ag34 Ag39 Ag37 107.99(6) . .
Ag38 Ag39 Ag34 169.64(8) . .
Ag38 Ag39 Ag37 81.95(7) . .
S18 Ag39 Ag33 53.66(17) . .
S18 Ag39 Ag34 116.57(18) . .
S18 Ag39 Ag37 125.01(14) . .
S18 Ag39 Ag38 53.56(17) . .
S18 Ag39 O11 102.5(3) . .
S20 Ag39 Ag33 108.60(15) . .
S20 Ag39 Ag34 58.72(13) . .
S20 Ag39 Ag37 49.94(13) . .
S20 Ag39 Ag38 130.53(13) . .
S20 Ag39 S18 143.4(2) . .
S20 Ag39 O11 113.9(3) . .
O11 Ag39 Ag33 108.5(2) . .
O11 Ag39 Ag34 95.1(3) . .
O11 Ag39 Ag37 103.9(2) . .
O11 Ag39 Ag38 85.0(3) . .
Ag41 Ag40 Ag38 97.80(10) . .
S1 Ag40 Ag38 151.1(7) . .
S1 Ag40 Ag41 66.3(7) . .
S1 Ag40 S19 116.7(7) . .
S1 Ag40 O40 125.3(10) . .
S1A Ag40 Ag38 149.8(3) . .
S1A Ag40 Ag41 77.3(3) . .
S19 Ag40 Ag38 54.09(17) . .
S19 Ag40 Ag41 50.47(17) . .
S19 Ag40 S1A 127.8(3) . .
O40 Ag40 Ag38 76.4(7) . .
O40 Ag40 Ag41 162.9(7) . .
O40 Ag40 S1A 115.7(7) . .
O40 Ag40 S19 115.9(7) . .
Ag37 Ag41 Ag42 135.43(7) . .
Ag40 Ag41 Ag37 103.31(9) . .
Ag40 Ag41 Ag42 84.62(8) . .
S1 Ag41 Ag37 144.8(6) . .
S1 Ag41 Ag40 45.6(6) . .
S1 Ag41 Ag42 44.9(6) . .
S7 Ag41 Ag37 118.63(19) 2_755 .
S7 Ag41 Ag40 137.8(2) 2_755 .
S7 Ag41 Ag42 69.1(2) 2_755 .
S7 Ag41 S1 94.9(7) 2_755 .
S19 Ag41 Ag37 51.18(16) . .
S19 Ag41 Ag40 56.82(16) . .
S19 Ag41 Ag42 136.11(15) . .
S19 Ag41 S1 102.3(7) . .
S19 Ag41 S7 154.2(2) . 2_755
Ag1 Ag42 Ag12 104.93(17) . .
Ag1 Ag42 Ag41 99.4(2) . .
Ag9 Ag42 Ag1 75.5(2) 2_755 .
Ag9 Ag42 Ag12 69.27(5) 2_755 .
Ag9 Ag42 Ag41 174.01(8) 2_755 .
Ag41 Ag42 Ag12 115.50(7) . .
S1 Ag42 Ag1 46.4(6) . .
S1 Ag42 Ag9 112.6(7) . 2_755
S1 Ag42 Ag12 143.8(7) . .
S1 Ag42 Ag41 61.4(7) . .
S1 Ag42 O22 142.4(8) . 2_755
S1A Ag42 Ag1 33.7(3) . .
S1A Ag42 Ag9 98.2(3) . 2_755
S1A Ag42 Ag12 137.2(3) . .
S1A Ag42 Ag41 75.8(3) . .
S1A Ag42 O22 134.6(5) . 2_755
O5 Ag42 Ag1 119.2(3) . .
O5 Ag42 Ag9 112.8(3) . 2_755
O5 Ag42 Ag12 43.6(3) . .
O5 Ag42 Ag41 72.3(3) . .
O5 Ag42 S1 122.9(8) . .
O5 Ag42 S1A 130.8(5) . .
O5 Ag42 O22 94.0(4) . 2_755
O22 Ag42 Ag1 124.1(4) 2_755 .
O22 Ag42 Ag9 49.5(3) 2_755 2_755
O22 Ag42 Ag12 68.1(2) 2_755 .
O22 Ag42 Ag41 134.8(3) 2_755 .
Ag1 S1 Ag1A 7.0(4) . .
Ag1 S1 Ag41 136.4(12) . .
Ag1 S1 Ag42 86.3(10) . .
Ag1A S1 Ag41 133.9(10) . .
Ag40 S1 Ag1 97.1(11) . .
Ag40 S1 Ag1A 90.2(9) . .
Ag40 S1 Ag41 68.1(8) . .
Ag40 S1 Ag42 127.4(13) . .
Ag42 S1 Ag1A 91.2(8) . .
Ag42 S1 Ag41 73.7(7) . .
C1 S1 Ag1 119(3) . .
C1 S1 Ag1A 120(2) . .
C1 S1 Ag40 99.2(19) . .
C1 S1 Ag41 104(2) . .
C1 S1 Ag42 125(2) . .
Ag1 S1A Ag1A 7.1(5) . .
Ag1 S1A Ag40 101.4(7) . .
Ag1 S1A Ag42 98.2(6) . .
Ag1 S1A C1A 108.3(15) . .
Ag1A S1A Ag40 94.9(5) . .
Ag42 S1A Ag1A 103.5(4) . .
Ag42 S1A Ag40 111.7(5) . .
C1A S1A Ag1A 109.7(13) . .
C1A S1A Ag40 119.8(19) . .
C1A S1A Ag42 114.2(15) . .
Ag1A S2 Ag2 98.1(4) . .
Ag1A S2 Ag2A 105.2(4) . .
Ag1A S2 Ag3A 136.5(3) . .
Ag1A S2 Ag21 74.4(2) . .
Ag2 S2 Ag3A 102.0(3) . .
Ag2A S2 Ag2 21.36(18) . .
Ag2A S2 Ag3A 83.3(3) . .
Ag3 S2 Ag1A 146.6(3) . .
Ag3 S2 Ag2 74.6(3) . .
Ag3 S2 Ag2A 57.7(3) . .
Ag3 S2 Ag3A 27.9(2) . .
Ag3 S2 Ag21 93.2(4) . .
Ag21 S2 Ag2 145.6(3) . .
Ag21 S2 Ag2A 127.3(3) . .
Ag21 S2 Ag3A 67.2(3) . .
C37 S2 Ag1A 110.5(12) . .
C37 S2 Ag2 102.9(13) . .
C37 S2 Ag2A 117.4(13) . .
C37 S2 Ag3 102.9(12) . .
C37 S2 Ag3A 102.1(11) . .
C37 S2 Ag21 111.1(13) . .
Ag20 S3 Ag18 114.1(2) . .
Ag21 S3 Ag18 143.9(2) . .
Ag21 S3 Ag20 79.92(17) . .
Ag22 S3 Ag18 68.23(13) . .
Ag22 S3 Ag20 123.9(2) . .
Ag22 S3 Ag21 76.37(19) . .
C22 S3 Ag18 94.2(12) . .
C22 S3 Ag20 118.1(10) . .
C22 S3 Ag21 108.5(12) . .
C22 S3 Ag22 117.5(10) . .
Ag18 S4 Ag35 135.7(2) . 2_755
Ag18 S4 Ag36 89.03(16) . 2_755
Ag19 S4 Ag18 93.51(19) . .
Ag19 S4 Ag35 79.04(14) . 2_755
Ag19 S4 Ag36 133.3(2) . 2_755
Ag36 S4 Ag35 67.43(13) 2_755 2_755
C9 S4 Ag18 115.5(6) . .
C9 S4 Ag19 110.8(6) . .
C9 S4 Ag35 107.8(5) . 2_755
C9 S4 Ag36 109.8(6) . 2_755
Ag14 S5 Ag8 84.48(16) 2_755 2_755
Ag14 S5 Ag20 134.0(2) 2_755 .
Ag19 S5 Ag8 129.8(2) . 2_755
Ag19 S5 Ag14 95.39(17) . 2_755
Ag19 S5 Ag20 79.86(15) . .
Ag20 S5 Ag8 65.90(14) . 2_755
C18 S5 Ag8 117.4(8) . 2_755
C18 S5 Ag14 116.0(8) . 2_755
C18 S5 Ag19 107.6(7) . .
C18 S5 Ag20 109.0(8) . .
Ag17 S6 Ag18 99.5(2) . .
Ag17 S6 Ag23 109.5(2) . .
Ag23 S6 Ag18 125.4(2) . .
C24 S6 Ag17 108.4(11) . .
C24 S6 Ag18 106.1(8) . .
C24 S6 Ag23 107.0(9) . .
Ag16 S7 Ag17 86.7(3) . .
Ag16 S7 Ag41 137.2(3) . 2_755
Ag17 S7 Ag41 104.5(2) . 2_755
C92 S7 Ag16 114.5(10) . .
C92 S7 Ag17 101.2(9) . .
C92 S7 Ag41 103.7(10) . 2_755
Ag6 S8 Ag6A 14.26(12) . .
Ag6 S8 Ag7A 77.8(3) . .
Ag6 S8 Ag24 65.7(2) . .
Ag7 S8 Ag6 77.0(3) . .
Ag7 S8 Ag6A 66.8(3) . .
Ag7 S8 Ag7A 13.15(15) . .
Ag7 S8 Ag16 82.2(2) . .
Ag7 S8 Ag24 125.1(3) . .
Ag7A S8 Ag6A 65.5(3) . .
Ag7A S8 Ag24 134.4(3) . .
Ag16 S8 Ag6 133.2(2) . .
Ag16 S8 Ag6A 136.2(2) . .
Ag16 S8 Ag7A 90.8(3) . .
Ag16 S8 Ag24 94.8(3) . .
Ag24 S8 Ag6A 79.9(2) . .
C115 S8 Ag6 114.5(12) . .
C115 S8 Ag6A 108.2(12) . .
C115 S8 Ag7 112.6(11) . .
C115 S8 Ag7A 100.2(11) . .
C115 S8 Ag16 112.1(12) . .
C115 S8 Ag24 118.9(11) . .
Ag4 S10 Ag3A 124.5(3) . .
Ag4A S10 Ag3A 141.6(4) . .
Ag4A S10 Ag4 18.3(2) . .
Ag4A S10 Ag23 64.7(3) . .
Ag4A S10 Ag25 80.6(4) . .
Ag23 S10 Ag3A 119.6(4) . .
Ag23 S10 Ag4 77.4(2) . .
Ag23 S10 Ag25 134.4(3) . .
Ag25 S10 Ag3A 71.37(19) . .
Ag25 S10 Ag4 63.3(3) . .
C27 S10 Ag3A 103.8(14) . .
C27 S10 Ag4 118.9(11) . .
C27 S10 Ag4A 109.5(12) . .
C27 S10 Ag23 111.0(16) . .
C27 S10 Ag25 107.8(15) . .
Ag2 S11 Ag2A 21.94(19) . .
Ag2 S11 Ag31 124.5(3) . .
Ag30 S11 Ag2 96.7(3) . .
Ag30 S11 Ag2A 75.0(3) . .
Ag30 S11 Ag31 73.95(19) . .
Ag31 S11 Ag2A 114.0(3) . .
C47 S11 Ag2 118.6(10) . .
C47 S11 Ag2A 128.2(11) . .
C47 S11 Ag30 107.8(8) . .
C47 S11 Ag31 116.2(11) . .
Ag5A S12 Ag25 151.6(4) . .
Ag5A S12 Ag26 82.3(3) . .
Ag5A S12 Ag30 93.2(4) . .
Ag25 S12 Ag26 83.2(3) . .
Ag25 S12 Ag30 76.4(2) . .
Ag30 S12 Ag26 126.9(3) . .
C50 S12 Ag5A 120.7(11) . .
C50 S12 Ag25 87.6(11) . .
C50 S12 Ag26 124.3(10) . .
C50 S12 Ag30 103.4(9) . .
Ag4 S13 Ag4A 14.56(17) . .
Ag4 S13 Ag6A 131.5(2) . .
Ag4 S13 Ag24 77.1(3) . .
Ag4 S13 Ag26 78.2(2) . .
Ag6 S13 Ag4 126.3(3) . .
Ag6 S13 Ag4A 124.9(3) . .
Ag6 S13 Ag6A 10.4(2) . .
Ag6 S13 Ag24 73.6(2) . .
Ag6 S13 Ag26 99.8(3) . .
Ag6A S13 Ag4A 132.8(3) . .
Ag24 S13 Ag4A 64.8(3) . .
Ag24 S13 Ag6A 84.0(2) . .
Ag26 S13 Ag4A 92.7(3) . .
Ag26 S13 Ag6A 91.9(3) . .
Ag26 S13 Ag24 142.5(3) . .
C102 S13 Ag4 113.9(13) . .
C102 S13 Ag4A 108.4(13) . .
C102 S13 Ag6 117.0(13) . .
C102 S13 Ag6A 114.1(13) . .
C102 S13 Ag24 106.3(10) . .
C102 S13 Ag26 109.3(9) . .
Ag7A S14 Ag7 10.0(2) . .
Ag7A S14 Ag8 126.7(4) . .
Ag7A S14 Ag15 79.8(3) . .
Ag8 S14 Ag7 117.5(3) . .
Ag15 S14 Ag7 81.9(3) . .
Ag15 S14 Ag8 124.7(2) . .
C89 S14 Ag7 98.5(10) . .
C89 S14 Ag7A 90.0(10) . .
C89 S14 Ag8 116.8(12) . .
C89 S14 Ag15 109.5(13) . .
Ag14 S15 Ag15 71.92(14) . .
Ag14 S15 Ag27 137.2(2) . .
Ag27 S15 Ag15 86.04(17) . .
Ag28 S15 Ag14 100.55(17) . .
Ag28 S15 Ag15 139.8(2) . .
Ag28 S15 Ag27 73.11(14) . .
C86 S15 Ag14 110.5(8) . .
C86 S15 Ag15 108.9(7) . .
C86 S15 Ag27 111.3(8) . .
C86 S15 Ag28 110.6(7) . .
Ag5 S16 Ag5A 16.31(18) . .
Ag5 S16 Ag26 87.9(3) . .
Ag5A S16 Ag26 74.2(3) . .
Ag27 S16 Ag5 129.2(3) . .
Ag27 S16 Ag5A 138.9(3) . .
Ag27 S16 Ag26 99.0(3) . .
Ag27 S16 Ag29 78.6(2) . .
Ag29 S16 Ag5 64.1(2) . .
Ag29 S16 Ag5A 80.5(2) . .
Ag29 S16 Ag26 137.7(3) . .
C112 S16 Ag5 110.8(12) . .
C112 S16 Ag5A 108.1(12) . .
C112 S16 Ag26 114.8(17) . .
C112 S16 Ag27 111.3(12) . .
C112 S16 Ag29 104.9(17) . .
Ag5 S17 Ag5A 17.19(17) . .
Ag5 S17 Ag31 94.8(3) . .
Ag5 S17 Ag32 87.5(3) . .
Ag31 S17 Ag5A 84.9(3) . .
Ag31 S17 Ag32 134.1(3) . .
Ag32 S17 Ag5A 104.5(3) . .
C53 S17 Ag5 117.0(11) . .
C53 S17 Ag5A 107.4(12) . .
C53 S17 Ag31 109.0(13) . .
C53 S17 Ag32 110.5(13) . .
Ag33 S18 Ag31 97.3(2) . .
Ag33 S18 Ag38 146.4(3) . .
Ag38 S18 Ag31 103.6(3) . .
Ag39 S18 Ag31 132.3(2) . .
Ag39 S18 Ag33 73.01(18) . .
Ag39 S18 Ag38 73.46(18) . .
C63 S18 Ag31 110.2(9) . .
C63 S18 Ag33 97.3(13) . .
C63 S18 Ag38 99.7(12) . .
C63 S18 Ag39 117.2(9) . .
Ag37 S19 Ag38 108.9(3) . .
Ag37 S19 Ag40 141.1(2) . .
Ag38 S19 Ag40 70.44(16) . .
Ag41 S19 Ag37 80.35(19) . .
Ag41 S19 Ag38 129.3(2) . .
Ag41 S19 Ag40 72.7(2) . .
C6 S19 Ag37 111.7(8) . .
C6 S19 Ag38 109.7(8) . .
C6 S19 Ag40 104.3(8) . .
C6 S19 Ag41 112.2(9) . .
Ag35 S20 Ag34 67.84(12) . .
Ag35 S20 Ag37 118.1(2) . .
Ag37 S20 Ag34 153.4(2) . .
Ag39 S20 Ag34 71.95(13) . .
Ag39 S20 Ag35 118.76(18) . .
Ag39 S20 Ag37 83.59(17) . .
C73 S20 Ag34 98.5(8) . .
C73 S20 Ag35 113.7(8) . .
C73 S20 Ag37 101.7(8) . .
C73 S20 Ag39 116.3(7) . .
Ag28 S21 Ag29 69.51(13) . .
Ag28 S21 Ag32 130.4(2) . .
Ag28 S21 Ag34 74.99(14) . .
Ag29 S21 Ag32 65.70(13) . .
Ag29 S21 Ag34 143.4(2) . .
Ag33 S21 Ag28 118.5(3) . .
Ag33 S21 Ag29 113.6(2) . .
Ag33 S21 Ag32 64.85(14) . .
Ag33 S21 Ag34 76.04(16) . .
Ag34 S21 Ag32 140.1(2) . .
C76 S21 Ag28 122.1(8) . .
C76 S21 Ag29 101.0(7) . .
C76 S21 Ag32 86.9(8) . .
C76 S21 Ag33 117.3(7) . .
C76 S21 Ag34 105.1(8) . .
Ag1 S22 Ag1A 14.64(19) 2_755 2_755
Ag1 S22 Ag20 116.9(3) 2_755 2_755
Ag1A S22 Ag20 107.63(16) 2_755 2_755
Ag8 S22 Ag1 95.5(3) . 2_755
Ag8 S22 Ag1A 102.70(15) . 2_755
Ag8 S22 Ag20 67.18(12) . 2_755
Ag9 S22 Ag1 95.4(3) . 2_755
Ag9 S22 Ag1A 109.4(2) . 2_755
Ag9 S22 Ag8 76.60(13) . .
Ag9 S22 Ag13 75.49(13) . .
Ag9 S22 Ag20 132.6(2) . 2_755
Ag11 S22 Ag1 153.2(3) . 2_755
Ag11 S22 Ag1A 143.54(19) . 2_755
Ag11 S22 Ag8 111.4(2) . .
Ag11 S22 Ag9 91.26(15) . .
Ag11 S22 Ag13 73.81(11) . .
Ag11 S22 Ag20 75.41(14) . 2_755
Ag13 S22 Ag1 82.8(3) . 2_755
Ag13 S22 Ag1A 82.48(16) . 2_755
Ag13 S22 Ag8 151.7(2) . .
Ag13 S22 Ag20 138.32(17) . 2_755
W5 O1 Ag36 121.9(6) . .
W2 O2 W5 110.5(5) . .
W5 O3 Ag11 131.1(6) . .
W5 O3 Ag18 117.0(5) . 2_755
Ag11 O3 Ag18 111.8(4) . 2_755
W2 O4 Ag1 131.6(7) . .
W2 O4 Ag13 136.6(5) . 2_755
Ag13 O4 Ag1 87.4(5) 2_755 .
W5 O5 Ag12 109.6(4) . .
W5 O5 Ag42 147.6(6) . .
Ag42 O5 Ag12 94.8(5) . .
W2 O6 Ag2 140.1(6) . .
W2 O6 Ag2A 122.5(5) . .
W2 O6 Ag38 124.9(6) . .
Ag2 O6 Ag2A 21.62(19) . .
Ag2 O6 Ag38 93.9(4) . .
Ag38 O6 Ag2A 106.1(4) . .
W4 O7 W5 109.5(5) . .
W2 O8 W4 110.0(5) . .
W2 O8 W5 97.4(4) . .
W2 O8 Ag10 111.2(4) . .
W4 O8 W5 97.3(4) . .
W4 O8 Ag10 113.1(4) . .
W5 O8 Ag10 125.9(5) . .
W4 O9 Ag11 123.3(5) . .
W4 O9 Ag14 111.6(5) . .
Ag11 O9 Ag14 122.7(4) . .
W1 O10 W2 148.2(6) . .
W1 O10 W7 106.1(4) . .
W2 O10 W7 105.0(5) . .
W2 O11 W4 102.0(4) . .
W2 O11 Ag39 115.4(4) . .
W4 O11 Ag39 106.3(5) . .
W7 O11 W2 104.1(5) . .
W7 O11 W4 103.6(4) . .
W7 O11 Ag39 123.0(5) . .
W4 O13 Ag28 131.1(6) . .
W4 O13 Ag34 141.8(6) . .
Ag34 O13 Ag28 80.4(4) . .
W7 O14 Ag28 135.6(6) . .
W4 O15 W6 148.8(5) . .
W4 O15 W7 105.9(4) . .
W6 O15 W7 105.2(4) . .
W1 O16 Ag13 134.5(6) . 2_755
W1 O17 W3 97.0(4) . .
W1 O17 Ag10 111.5(4) . .
W3 O17 Ag10 124.8(5) . .
W6 O17 W1 109.2(4) . .
W6 O17 W3 97.8(4) . .
W6 O17 Ag10 114.4(5) . .
W6 O18 Ag9 120.6(6) . .
W3 O19 Ag6 133.7(5) . .
W6 O19 W3 112.6(5) . .
W6 O19 Ag6 112.5(5) . .
W1 O20 W3 111.6(4) . .
W3 O21 Ag12 115.1(5) . 2_755
W3 O21 Ag22 135.1(5) . .
Ag22 O21 Ag12 101.2(4) . 2_755
W3 O22 Ag9 127.2(6) . .
W3 O22 Ag42 134.8(6) . 2_755
Ag9 O22 Ag42 76.3(3) . 2_755
W3 O23 Ag24 131.0(6) . .
W6 O24 Ag27 166.6(7) . .
W1 O25 Ag26 124.8(4) . .
W6 O25 W1 101.4(4) . .
W6 O25 Ag26 99.7(4) . .
W7 O25 W1 104.4(4) . .
W7 O25 W6 105.6(5) . .
W7 O25 Ag26 117.8(5) . .
W1 O26 Ag3 140.9(7) . .
W1 O26 Ag3A 126.1(6) . .
W1 O26 Ag25 123.4(5) . .
Ag3 O26 Ag3A 31.8(2) . .
Ag3 O26 Ag25 88.4(4) . .
Ag25 O26 Ag3A 77.7(3) . .
C94 O27 Ag24 109(3) . .
C94 O28 Ag4A 141(2) . .
Ag3A O29 Ag3 32.7(4) . .
C29 O29 Ag3 104(3) . .
C29 O29 Ag3A 113(3) . .
C29 O30 Ag25 125(3) . .
Ag6A O31 Ag6 12.8(5) . .
C117 O31 Ag6 135(6) . .
C117 O31 Ag6A 128(6) . .
C117 O32 Ag15 103(2) . .
C104 O33 Ag29 121(2) . .
C104 O34 Ag32 130(2) . .
C78 O35 Ag34 133.9(17) . .
C78 O36 Ag35 114.6(15) . .
C65 O37 Ag37 130.2(13) . .
C65 O38 Ag36 122.2(16) . .
C39 O39 Ag38 116(2) . .
C39 O40 Ag40 120(3) . .
C10 O41 Ag20 120(3) . .
C10 O42 Ag8 130(3) . 2_755
C55 O43 Ag33 131(2) . .
C55 O44 Ag32 120.6(18) . .
C2 C1 S1 121(3) . .
C2 C1 C3 101(2) . .
C3 C1 S1 117(3) . .
C2 C1A S1A 102(3) . .
C3 C1A S1A 112(3) . .
C3 C1A C2 94(2) . .
C4 C6 S19 108.6(13) . .
C4 C6 C5 98.8(8) . .
C4A C6 S19 108.4(13) . .
C5 C6 S19 108.3(13) . .
C5A C6 S19 108.7(13) . .
C5A C6 C4A 99.1(8) . .
C7 C9 S4 109.0(12) . .
C7A C9 S4 108.9(12) . .
C7A C9 C8A 125(3) . .
C8 C9 S4 108.9(12) . .
C8 C9 C7 94(3) . .
C8A C9 S4 108.6(12) . .
O41 C10 C11 115(4) . .
O42 C10 O41 128(4) . .
O42 C10 C11 117(3) . .
C15 C16 C11 120.0 . .
C16 C15 C14 120.0 . .
C13 C14 C15 120.0 . .
C14 C13 C12 120.0 . .
C13 C12 C11 120.0 . .
C16 C11 C10 117(3) . .
C12 C11 C10 123(3) . .
C12 C11 C16 120.0 . .
C17 C18 S5 110.6(17) . .
C19 C18 S5 109.4(16) . .
C19 C18 C17 117(3) . .
C20 C22 S3 105(3) . .
C20 C22 C21 109(4) . .
C21 C22 S3 119(4) . .
C23 C24 S6 108.4(18) . .
C25 C24 S6 110(2) . .
C25 C24 C23 113(3) . .
C26 C27 S10 111(4) . .
C26 C27 C28 115(5) . .
C28 C27 S10 104(2) . .
O29 C29 C30 115(5) . .
O30 C29 O29 128(5) . .
O30 C29 C30 116(5) . .
C35 C30 C29 117(3) . .
C35 C30 C31 120.0 . .
C31 C30 C29 122(3) . .
C30 C35 C34 120.0 . .
C33 C34 C35 120.0 . .
C34 C33 C32 120.0 . .
C31 C32 C33 120.0 . .
C32 C31 C30 120.0 . .
C36 C37 S2 117(3) . .
C38 C37 S2 108(3) . .
C38 C37 C36 123(4) . .
O39 C39 C40 108(3) . .
O40 C39 O39 128(4) . .
O40 C39 C40 123(4) . .
C41 C40 C39 126(4) . .
C45 C40 C39 119(4) . .
C45 C40 C41 115(4) . .
C40 C41 C42 126(4) . .
C43 C42 C41 114(4) . .
C44 C43 C42 125(5) . .
C43 C44 C45 117(4) . .
C40 C45 C44 120(4) . .
C46 C47 S11 110(2) . .
C46 C47 C48 117(3) . .
C48 C47 S11 107(3) . .
C49 C50 S12 107.7(9) . .
C49 C50 C51 99.8(9) . .
C51 C50 S12 107.6(9) . .
C52 C53 S17 104(2) . .
C54 C53 S17 109(3) . .
C54 C53 C52 114(3) . .
O43 C55 O44 123(3) . .
O43 C55 C56 118(3) . .
O44 C55 C56 119(3) . .
C57 C56 C55 123(4) . .
C57 C56 C61 119(3) . .
C61 C56 C55 118(3) . .
C56 C57 C58 118(4) . .
C59 C58 C57 120(3) . .
C58 C59 C60 123(3) . .
C59 C60 C61 115(4) . .
C56 C61 C60 123(3) . .
C62 C63 S18 110.5(18) . .
C62 C63 C64 114(3) . .
C64 C63 S18 107(3) . .
O37 C65 C66 119(2) . .
O38 C65 O37 124.2(19) . .
O38 C65 C66 117(2) . .
C67 C66 C65 119(2) . .
C67 C66 C71 120(2) . .
C71 C66 C65 120(2) . .
C66 C67 C68 120(3) . .
C67 C68 C69 121(3) . .
C70 C69 C68 118(2) . .
C69 C70 C71 123(3) . .
C66 C71 C70 118(2) . .
C72 C73 S20 107.4(14) . .
C72 C73 C74 112(2) . .
C74 C73 S20 111.9(13) . .
C75 C76 S21 108.8(15) . .
C77 C76 S21 111.1(17) . .
C77 C76 C75 113(2) . .
O35 C78 O36 124(2) . .
O35 C78 C79 123(2) . .
O36 C78 C79 112(2) . .
C80 C79 C78 116(2) . .
C84 C79 C78 123(3) . .
C84 C79 C80 121(2) . .
C79 C80 C81 121(3) . .
C82 C81 C80 115(3) . .
C83 C82 C81 123(3) . .
C82 C83 C84 119(3) . .
C79 C84 C83 120(3) . .
C85 C86 S15 110.5(16) . .
C87 C86 S15 108.8(15) . .
C87 C86 C85 112(2) . .
S14 C89 Ag7A 47.0(6) . .
C88 C89 Ag7A 96(2) . .
C88 C89 S14 113(2) . .
C88 C89 C90 100(3) . .
C90 C89 Ag7A 146.5(15) . .
C90 C89 S14 99.5(19) . .
C91 C92 S7 102(3) . .
C93 C92 S7 105(2) . .
C93 C92 C91 109(3) . .
O27 C94 O28 127(4) . .
O27 C94 C95 126(4) . .
O28 C94 C95 107(3) . .
C96 C95 C94 112(3) . .
C100 C95 C94 128(4) . .
C100 C95 C96 120(4) . .
C97 C96 C95 118(4) . .
C98 C97 C96 121(5) . .
C97 C98 C99 132(5) . .
C98 C99 C100 106(4) . .
C95 C100 C99 123(4) . .
C101 C102 S13 110(3) . .
C101 C102 C103 113(3) . .
C103 C102 S13 105(3) . .
O33 C104 O34 127(3) . .
O33 C104 C105 115(3) . .
O34 C104 C105 117(3) . .
C106 C105 C104 122(3) . .
C106 C105 C110 118(3) . .
C110 C105 C104 120(3) . .
C105 C106 C107 118(3) . .
C108 C107 C106 125(4) . .
C107 C108 C109 119(3) . .
C108 C109 C110 116(3) . .
C105 C110 C109 124(3) . .
C111 C112 S16 112(2) . .
C113 C112 S16 111(2) . .
C113 C112 C111 101(4) . .
C114 C115 S8 110(2) . .
C114 C115 C116 112(3) . .
C116 C115 S8 115(2) . .
O31 C117 O32 133.0(12) . .
O31 C117 C118 114.0(9) . .
O32 C117 C118 113.0(9) . .
C119 C118 C117 130(4) . .
C119 C118 C123 120.0 . .
C123 C118 C117 110(4) . .
C120 C119 C118 120.0 . .
C119 C120 C121 120.0 . .
C122 C121 C120 120.0 . .
C121 C122 C123 120.0 . .
C122 C123 C118 120.0 . .

loop_
_geom_bond_atom_site_label_1
_geom_bond_atom_site_label_2
_geom_bond_distance
_geom_bond_site_symmetry_2
W1 O10 1.965(10) .
W1 O16 1.761(12) .
W1 O17 2.156(9) .
W1 O20 1.867(10) .
W1 O25 2.251(11) .
W1 O26 1.754(11) .
W2 W5 3.2398(9) .
W2 O2 1.867(11) .
W2 O4 1.736(12) .
W2 O6 1.772(11) .
W2 O8 2.130(10) .
W2 O10 1.995(10) .
W2 O11 2.242(12) .
W3 O17 2.208(10) .
W3 O19 2.033(11) .
W3 O20 2.082(10) .
W3 O21 1.802(11) .
W3 O22 1.828(11) .
W3 O23 1.745(10) .
W4 O7 1.853(10) .
W4 O8 2.137(11) .
W4 O9 1.773(10) .
W4 O11 2.257(11) .
W4 O13 1.768(12) .
W4 O15 1.965(10) .
W5 O1 1.766(11) .
W5 O2 2.073(11) .
W5 O3 1.818(10) .
W5 O5 1.810(13) .
W5 O7 2.113(13) .
W5 O8 2.182(9) .
W6 O15 2.003(9) .
W6 O17 2.105(11) .
W6 O18 1.760(12) .
W6 O19 1.872(10) .
W6 O24 1.736(13) .
W6 O25 2.236(10) .
W7 O10 2.176(12) .
W7 O11 1.951(10) .
W7 O12 1.752(11) .
W7 O14 1.738(12) .
W7 O15 2.182(10) .
W7 O25 1.933(10) .
Ag1 Ag1A 0.677(8) .
Ag1 Ag42 3.207(12) .
Ag1 S1 2.33(3) .
Ag1 S1A 1.797(14) .
Ag1 S22 2.656(14) 2_755
Ag1 O4 2.578(16) .
Ag1A Ag21 2.903(4) .
Ag1A S1 2.93(3) .
Ag1A S1A 2.423(11) .
Ag1A S2 2.393(9) .
Ag1A S22 2.659(6) 2_755
Ag2 Ag2A 0.933(8) .
Ag2 Ag3 2.853(5) .
Ag2 S2 2.530(9) .
Ag2 S11 2.428(7) .
Ag2 O6 2.412(11) .
Ag2A Ag3 2.267(9) .
Ag2A Ag30 2.957(8) .
Ag2A S2 2.503(10) .
Ag2A S11 2.469(10) .
Ag2A O6 2.527(13) .
Ag3 Ag3A 1.349(6) .
Ag3 Ag21 3.317(5) .
Ag3 Ag25 3.348(4) .
Ag3 Ag30 3.270(6) .
Ag3 S2 2.152(10) .
Ag3 O26 2.310(11) .
Ag3 O29 2.49(3) .
Ag3A Ag21 2.902(4) .
Ag3A Ag25 3.160(4) .
Ag3A S2 2.800(11) .
Ag3A S10 2.878(10) .
Ag3A O26 2.545(12) .
Ag3A O29 2.16(3) .
Ag4 Ag4A 0.875(8) .
Ag4 Ag23 3.183(5) .
Ag4 Ag24 2.993(3) .
Ag4 Ag25 2.723(4) .
Ag4 Ag26 2.998(4) .
Ag4 S10 2.666(12) .
Ag4 S13 2.255(11) .
Ag4A Ag23 2.514(9) .
Ag4A Ag24 2.900(8) .
Ag4A Ag25 3.104(8) .
Ag4A S10 2.275(14) .
Ag4A S13 2.850(14) .
Ag4A O28 2.40(3) .
Ag5 Ag5A 0.755(7) .
Ag5 Ag29 2.618(6) .
Ag5 Ag32 3.304(7) .
Ag5 S16 2.466(9) .
Ag5 S17 2.336(10) .
Ag5A Ag26 3.265(8) .
Ag5A Ag29 3.318(7) .
Ag5A Ag31 3.341(7) .
Ag5A S12 2.323(13) .
Ag5A S16 2.667(10) .
Ag5A S17 2.537(10) .
Ag6 Ag6A 0.756(5) .
Ag6 Ag7 3.064(6) .
Ag6 Ag7A 3.327(8) .
Ag6 Ag24 2.876(6) .
Ag6 S8 2.628(11) .
Ag6 S13 2.247(10) .
Ag6 O19 2.490(10) .
Ag6 O31 2.53(5) .
Ag6A Ag7 2.923(6) .
Ag6A Ag7A 3.042(8) .
Ag6A Ag15 3.016(5) .
Ag6A S8 2.938(11) .
Ag6A S13 2.848(10) .
Ag6A O31 1.95(5) .
Ag7 Ag7A 0.691(6) .
Ag7 Ag15 3.276(4) .
Ag7 Ag16 3.055(5) .
Ag7 S8 2.271(9) .
Ag7 S14 2.550(9) .
Ag7A Ag15 2.865(7) .
Ag7A S8 2.670(11) .
Ag7A S14 1.980(11) .
Ag7A C89 2.71(3) .
Ag8 Ag9 3.074(3) .
Ag8 Ag20 2.969(2) 2_755
Ag8 S5 2.890(6) 2_755
Ag8 S14 2.472(7) .
Ag8 S22 2.559(4) .
Ag8 O42 2.30(2) 2_755
Ag9 Ag10 3.0078(17) .
Ag9 Ag13 3.0317(19) .
Ag9 Ag42 2.894(3) 2_755
Ag9 S22 2.397(5) .
Ag9 O18 2.387(14) .
Ag9 O22 2.266(12) .
Ag10 Ag11 3.0424(17) .
Ag10 Ag12 2.7466(18) 2_755
Ag10 Ag12 2.7410(15) .
Ag10 Ag13 2.9128(17) .
Ag10 Ag13 2.8226(17) 2_755
Ag10 O8 2.324(10) .
Ag10 O17 2.311(9) .
Ag11 Ag12 3.2691(18) .
Ag11 Ag13 2.961(2) .
Ag11 Ag19 3.344(3) 2_755
Ag11 Ag20 3.1800(19) 2_755
Ag11 Ag22 3.147(2) 2_755
Ag11 S22 2.374(4) .
Ag11 O3 2.147(10) .
Ag11 O9 2.469(12) .
Ag12 Ag10 2.7467(18) 2_755
Ag12 Ag13 2.7562(16) .
Ag12 Ag13 2.7727(17) 2_755
Ag12 Ag42 3.3603(18) .
Ag12 O5 2.327(11) .
Ag12 O21 2.302(9) 2_755
Ag13 Ag10 2.8225(17) 2_755
Ag13 Ag12 2.7728(17) 2_755
Ag13 S22 2.552(4) .
Ag13 O4 2.406(12) 2_755
Ag13 O16 2.543(11) 2_755
Ag14 Ag15 2.946(2) .
Ag14 S5 2.448(5) 2_755
Ag14 S15 2.466(5) .
Ag14 O9 2.548(10) .
Ag15 S14 2.450(7) .
Ag15 S15 2.550(5) .
Ag15 O32 2.39(5) .
Ag16 Ag17 3.259(3) .
Ag16 S7 2.349(9) .
Ag16 S8 2.377(10) .
Ag17 S6 2.395(6) .
Ag17 S7 2.396(6) .
Ag18 Ag22 3.037(2) .
Ag18 S3 2.939(6) .
Ag18 S4 2.433(6) .
Ag18 S6 2.423(5) .
Ag18 O3 2.497(12) 2_755
Ag19 Ag11 3.344(3) 2_755
Ag19 Ag20 3.165(3) .
Ag19 Ag35 3.212(2) 2_755
Ag19 S4 2.388(5) .
Ag19 S5 2.386(5) .
Ag20 Ag8 2.969(2) 2_755
Ag20 Ag11 3.1799(19) 2_755
Ag20 Ag21 3.180(3) .
Ag20 S3 2.513(5) .
Ag20 S5 2.542(6) .
Ag20 S22 2.796(5) 2_755
Ag20 O41 2.27(2) .
Ag21 Ag22 3.003(2) .
Ag21 S2 2.407(8) .
Ag21 S3 2.437(7) .
Ag22 Ag11 3.147(2) 2_755
Ag22 Ag23 3.181(3) .
Ag22 S3 2.421(5) .
Ag22 O21 2.156(10) .
Ag23 S6 2.406(6) .
Ag23 S10 2.416(7) .
Ag24 S8 2.675(8) .
Ag24 S13 2.537(7) .
Ag24 O23 2.475(10) .
Ag24 O27 2.26(2) .
Ag25 Ag26 3.353(3) .
Ag25 Ag30 2.999(3) .
Ag25 S10 2.516(9) .
Ag25 S12 2.421(10) .
Ag25 O26 2.490(11) .
Ag25 O30 2.53(3) .
Ag26 S12 2.624(7) .
Ag26 S13 2.490(6) .
Ag26 S16 2.744(10) .
Ag26 O25 2.493(10) .
Ag27 Ag28 2.959(2) .
Ag27 Ag29 3.095(3) .
Ag27 S15 2.516(5) .
Ag27 S16 2.423(7) .
Ag27 O24 2.530(13) .
Ag28 Ag29 2.901(2) .
Ag28 Ag34 3.1378(19) .
Ag28 S15 2.452(5) .
Ag28 S21 2.540(5) .
Ag28 O13 2.467(12) .
Ag28 O14 2.473(12) .
Ag29 Ag32 3.001(3) .
Ag29 S16 2.465(8) .
Ag29 S21 2.548(5) .
Ag29 O33 2.29(2) .
Ag30 Ag31 2.901(3) .
Ag30 S11 2.389(7) .
Ag30 S12 2.430(8) .
Ag31 S11 2.434(7) .
Ag31 S17 2.414(7) .
Ag31 S18 2.646(6) .
Ag32 Ag33 2.924(3) .
Ag32 S17 2.439(8) .
Ag32 S21 2.949(6) .
Ag32 O34 2.29(2) .
Ag32 O44 2.349(18) .
Ag33 Ag34 3.119(2) .
Ag33 Ag39 2.933(2) .
Ag33 S18 2.471(7) .
Ag33 S21 2.446(6) .
Ag33 O43 2.322(18) .
Ag34 Ag35 2.919(2) .
Ag34 Ag39 3.041(2) .
Ag34 S20 2.733(5) .
Ag34 S21 2.614(5) .
Ag34 O13 2.391(12) .
Ag34 O35 2.349(16) .
Ag35 Ag19 3.212(2) 2_755
Ag35 Ag36 2.850(2) .
Ag35 S4 2.650(5) 2_755
Ag35 S20 2.484(5) .
Ag35 O36 2.253(16) .
Ag36 Ag37 2.966(2) .
Ag36 S4 2.478(5) 2_755
Ag36 O1 2.392(15) .
Ag36 O38 2.191(14) .
Ag37 Ag39 3.325(2) .
Ag37 Ag41 3.169(3) .
Ag37 S19 2.504(6) .
Ag37 S20 2.561(6) .
Ag37 O37 2.280(15) .
Ag38 Ag39 2.954(3) .
Ag38 Ag40 2.986(4) .
Ag38 S18 2.479(7) .
Ag38 S19 2.567(7) .
Ag38 O6 2.414(11) .
Ag38 O39 2.37(2) .
Ag39 S18 2.460(6) .
Ag39 S20 2.426(5) .
Ag39 O11 2.524(11) .
Ag40 Ag41 2.979(3) .
Ag40 S1 2.29(3) .
Ag40 S1A 2.626(16) .
Ag40 S19 2.611(8) .
Ag40 O40 2.31(3) .
Ag41 Ag42 3.213(4) .
Ag41 S1 2.94(3) .
Ag41 S7 2.419(7) 2_755
Ag41 S19 2.406(8) .
Ag42 Ag9 2.894(3) 2_755
Ag42 S1 2.36(3) .
Ag42 S1A 2.413(12) .
Ag42 O5 2.238(12) .
Ag42 O22 2.414(12) 2_755
S1 C1 1.65(5) .
S1A C1A 1.81(5) .
S2 C37 1.82(4) .
S3 C22 1.80(3) .
S4 Ag35 2.650(5) 2_755
S4 Ag36 2.478(5) 2_755
S4 C9 1.828(19) .
S5 Ag8 2.890(6) 2_755
S5 Ag14 2.448(5) 2_755
S5 C18 1.84(2) .
S6 C24 1.84(2) .
S7 Ag41 2.419(7) 2_755
S7 C92 2.01(3) .
S8 C115 1.83(2) .
S10 C27 1.91(5) .
S11 C47 1.83(2) .
S12 C50 1.852(10) .
S13 C102 1.87(3) .
S14 C89 1.848(10) .
S15 C86 1.83(2) .
S16 C112 1.84(3) .
S17 C53 1.84(3) .
S18 C63 1.90(2) .
S19 C6 1.84(2) .
S20 C73 1.85(2) .
S21 C76 1.85(3) .
S22 Ag1 2.656(14) 2_755
S22 Ag1A 2.659(6) 2_755
S22 Ag20 2.796(5) 2_755
O3 Ag18 2.497(12) 2_755
O4 Ag13 2.406(12) 2_755
O16 Ag13 2.543(11) 2_755
O21 Ag12 2.302(9) 2_755
O22 Ag42 2.414(12) 2_755
O27 C94 1.15(4) .
O28 C94 1.30(4) .
O29 C29 1.19(5) .
O30 C29 1.19(5) .
O31 C117 1.244(9) .
O32 C117 1.255(9) .
O33 C104 1.25(4) .
O34 C104 1.25(4) .
O35 C78 1.24(3) .
O36 C78 1.27(3) .
O37 C65 1.24(3) .
O38 C65 1.22(3) .
O39 C39 1.31(5) .
O40 C39 1.03(4) .
O41 C10 1.26(4) .
O42 Ag8 2.30(2) 2_755
O42 C10 1.18(4) .
O43 C55 1.21(4) .
O44 C55 1.29(4) .
C1 C2 1.51(5) .
C1 C3 1.541(10) .
C1A C2 1.67(6) .
C1A C3 1.539(10) .
C4 C6 1.544(10) .
C4A C6 1.549(10) .
C5 C6 1.549(10) .
C5A C6 1.543(10) .
C7 C9 1.550(10) .
C7A C9 1.543(10) .
C8 C9 1.551(10) .
C8A C9 1.551(10) .
C10 C11 1.52(4) .
C16 C15 1.3900 .
C16 C11 1.3900 .
C15 C14 1.3900 .
C14 C13 1.3900 .
C13 C12 1.3900 .
C12 C11 1.3900 .
C17 C18 1.47(3) .
C18 C19 1.43(4) .
C20 C22 1.46(7) .
C21 C22 1.545(10) .
C23 C24 1.51(4) .
C24 C25 1.50(4) .
C26 C27 1.38(6) .
C27 C28 1.549(10) .
C29 C30 1.42(5) .
C30 C35 1.3900 .
C30 C31 1.3900 .
C35 C34 1.3900 .
C34 C33 1.3900 .
C33 C32 1.3900 .
C32 C31 1.3900 .
C36 C37 1.548(10) .
C37 C38 1.545(10) .
C39 C40 1.553(10) .
C40 C41 1.31(5) .
C40 C45 1.26(5) .
C41 C42 1.42(5) .
C42 C43 1.29(5) .
C43 C44 1.23(5) .
C44 C45 1.52(5) .
C46 C47 1.45(5) .
C47 C48 1.49(5) .
C49 C50 1.540(10) .
C50 C51 1.545(10) .
C52 C53 1.55(5) .
C53 C54 1.41(4) .
C55 C56 1.51(4) .
C56 C57 1.31(5) .
C56 C61 1.41(5) .
C57 C58 1.48(4) .
C58 C59 1.33(5) .
C59 C60 1.39(5) .
C60 C61 1.42(4) .
C62 C63 1.43(4) .
C63 C64 1.49(5) .
C65 C66 1.53(3) .
C66 C67 1.34(3) .
C66 C71 1.36(4) .
C67 C68 1.37(3) .
C68 C69 1.40(4) .
C69 C70 1.29(4) .
C70 C71 1.43(3) .
C72 C73 1.52(3) .
C73 C74 1.53(3) .
C75 C76 1.51(3) .
C76 C77 1.49(3) .
C78 C79 1.50(3) .
C79 C80 1.40(4) .
C79 C84 1.32(4) .
C80 C81 1.42(3) .
C81 C82 1.41(4) .
C82 C83 1.33(4) .
C83 C84 1.43(3) .
C85 C86 1.52(3) .
C86 C87 1.52(3) .
C88 C89 1.46(5) .
C89 C90 1.542(10) .
C91 C92 1.54(5) .
C92 C93 1.43(4) .
C94 C95 1.64(5) .
C95 C96 1.41(5) .
C95 C100 1.34(5) .
C96 C97 1.32(5) .
C97 C98 1.17(5) .
C98 C99 1.45(5) .
C99 C100 1.45(5) .
C101 C102 1.43(5) .
C102 C103 1.55(5) .
C104 C105 1.48(5) .
C105 C106 1.33(4) .
C105 C110 1.34(5) .
C106 C107 1.45(4) .
C107 C108 1.24(4) .
C108 C109 1.41(4) .
C109 C110 1.42(4) .
C111 C112 1.60(6) .
C112 C113 1.49(5) .
C114 C115 1.50(4) .
C115 C116 1.66(6) .
C117 C118 1.553(9) .
C118 C119 1.3900 .
C118 C123 1.3900 .
C119 C120 1.3900 .
C120 C121 1.3900 .
C121 C122 1.3900 .
C122 C123 1.3900 .
